data_4519320
loop_
_publ_author_name
'Sava Gallis, Dorina F.'
'Butler, Kimberly S.'
'Pearce, Charles J.'
'Valdez, Nichole'
'Rodriguez, Mark A.'

_publ_section_title
;
 Programmable Photoluminescence via Intrinsic and DNA-Fluorophore
 Association in a Mixed Cluster Heterometallic MOF.
;
_journal_issue 8
_journal_name_full 'ACS applied materials &amp; interfaces'
_journal_page_first 10566
_journal_page_last 10576
_journal_paper_doi 10.1021/acsami.1c24477
_journal_volume 14
_journal_year 2022
_chemical_formula_moiety 'C138 Nd6 O64 Yb6'
_chemical_formula_sum 'C138 Nd6 O64 Yb6'
_chemical_formula_weight 4585.06
_space_group_crystal_system trigonal
_space_group_IT_number 143
_space_group_name_Hall 'P 3'
_space_group_name_H-M_alt 'P 3'
_audit_creation_date 2020-07-20
_audit_creation_method
;
Olex2 1.3
(compiled Nov 21 2019 18:26:39 for OlexSys, GUI svn.r6003)
;
_cell_angle_alpha 90
_cell_angle_beta 90
_cell_angle_gamma 120
_cell_formula_units_Z 3
_cell_length_a 40.2698(10)
_cell_length_b 40.2698(10)
_cell_length_c 23.9273(10)
_cell_measurement_reflns_used 9740
_cell_measurement_temperature 275.0
_cell_measurement_theta_max 65.22
_cell_measurement_theta_min 2.24
_cell_volume 33603.4(18)
_computing_cell_refinement 'SAINT V8.40A (Bruker, 2016)'
_computing_data_reduction 'SAINT V8.40A (Bruker, 2016)'
_computing_molecular_graphics 'Olex2 1.3 (Dolomanov et al., 2009)'
_computing_publication_material 'Olex2 1.3 (Dolomanov et al., 2009)'
_computing_structure_refinement 'XL  (Sheldrick, 2008)'
_computing_structure_solution 'SHELXT 2014/5 (Sheldrick, 2014)'
_diffrn_ambient_temperature 275.0
_diffrn_measured_fraction_theta_full 1.000
_diffrn_measured_fraction_theta_max 1.000
_diffrn_measurement_device_type 'Bruker APEX-II CCD'
_diffrn_measurement_method '\f and \w scans'
_diffrn_radiation_type CuK\a
_diffrn_radiation_wavelength 1.54178
_diffrn_reflns_av_R_equivalents 0.1322
_diffrn_reflns_av_unetI/netI 0.0984
_diffrn_reflns_Laue_measured_fraction_full 1.000
_diffrn_reflns_Laue_measured_fraction_max 1.000
_diffrn_reflns_limit_h_max 45
_diffrn_reflns_limit_h_min -47
_diffrn_reflns_limit_k_max 47
_diffrn_reflns_limit_k_min -47
_diffrn_reflns_limit_l_max 28
_diffrn_reflns_limit_l_min -27
_diffrn_reflns_number 417777
_diffrn_reflns_point_group_measured_fraction_full 0.999
_diffrn_reflns_point_group_measured_fraction_max 0.999
_diffrn_reflns_theta_full 65.084
_diffrn_reflns_theta_max 65.084
_diffrn_reflns_theta_min 1.846
_diffrn_source_current 1.0
_diffrn_source_power 0.05
_diffrn_source_voltage 50.0
_diffrn_standards_number 0
_exptl_absorpt_coefficient_mu 7.666
_exptl_absorpt_correction_T_max 0.7528
_exptl_absorpt_correction_T_min 0.6081
_exptl_absorpt_correction_type multi-scan
_exptl_absorpt_process_details
;
SADABS-2016/2 (Bruker,2016/2) was used for absorption correction.
wR2(int) was 0.1355 before and 0.0810 after correction.
The Ratio of minimum to maximum transmission is 0.8078.
The \l/2 correction factor is Not present.
;
_exptl_crystal_colour 'clear colourless'
_exptl_crystal_colour_lustre clear
_exptl_crystal_colour_primary colourless
_exptl_crystal_density_diffrn 0.680
_exptl_crystal_description hexagonal
_exptl_crystal_F_000 6360
_exptl_crystal_size_max 0.4
_exptl_crystal_size_mid 0.2
_exptl_crystal_size_min 0.2
_refine_diff_density_max 2.349
_refine_diff_density_min -1.995
_refine_diff_density_rms 0.284
_refine_ls_abs_structure_details
;
 Flack x determined using 14694 quotients [(I+)-(I-)]/[(I+)+(I-)]
 (Parsons, Flack and Wagner, Acta Cryst. B69 (2013) 249-259).
;
_refine_ls_abs_structure_Flack 0.496(4)
_refine_ls_extinction_method none
_refine_ls_goodness_of_fit_ref 1.204
_refine_ls_hydrogen_treatment undef
_refine_ls_matrix_type full
_refine_ls_number_parameters 772
_refine_ls_number_reflns 76373
_refine_ls_number_restraints 197
_refine_ls_restrained_S_all 1.211
_refine_ls_R_factor_all 0.1833
_refine_ls_R_factor_gt 0.1084
_refine_ls_shift/su_max 5.009
_refine_ls_shift/su_mean 0.154
_refine_ls_structure_factor_coef Fsqd
_refine_ls_weighting_details 'w=1/[\s^2^(Fo^2^)+(0.2000P)^2^] where P=(Fo^2^+2Fc^2^)/3'
_refine_ls_weighting_scheme calc
_refine_ls_wR_factor_gt 0.3154
_refine_ls_wR_factor_ref 0.3743
_reflns_Friedel_coverage 0.997
_reflns_Friedel_fraction_full 0.997
_reflns_Friedel_fraction_max 0.997
_reflns_number_gt 41163
_reflns_number_total 76373
_reflns_threshold_expression 'I > 2\s(I)'
_cod_data_source_file am1c24477_si_002.cif
_cod_data_source_block 20_0407_17_b
_cod_original_cell_volume 33603(2)
_cod_database_code 4519320
_shelx_shelxl_version_number 2018/3
_shelx_space_group_comment
;
The symmetry employed for this shelxl refinement is uniquely defined
by the following loop, which should always be used as a source of
symmetry information in preference to the above space-group names.
They are only intended as comments.
;
_olex2_refinement_description
;
1. Restrained distances
 C114-C117
 1.54 with sigma of 0.02
 C144-C147
 1.54 with sigma of 0.02
 C214-C217
 1.54 with sigma of 0.02
 C324-C327
 1.54 with sigma of 0.02
 C334-C337
 1.54 with sigma of 0.02
 C414-C417
 1.54 with sigma of 0.02
 C424-C427
 1.54 with sigma of 0.02
 C444-C447
 1.54 with sigma of 0.02
 C244-C247
 0.02 with sigma of 1.54
 C264-C267
 0.02 with sigma of 1.54
 C364-C367
 0.01 with sigma of 1.54
 C113-C117 \\sim C115-C117
 with sigma of 0.02
 C120-C111 \\sim C160-C111
 with sigma of 0.02
 C143-C147 \\sim C145-C147
 with sigma of 0.02
 C213-C217 \\sim C215-C217
 with sigma of 0.02
 C323-C327 \\sim C325-C327
 with sigma of 0.02
 C413-C417 \\sim C415-C417
 with sigma of 0.02
 C423-C427 \\sim C425-C427
 with sigma of 0.02
 C427-O427 \\sim C427-O428
 with sigma of 0.02
 C443-C447 \\sim C445-C447
 with sigma of 0.02
 C447-O447 \\sim C447-O448
 with sigma of 0.02
 C453-C457 \\sim C455-C457
 with sigma of 0.02
 O2A-Nd2A \\sim O2A-Nd3A
 with sigma of 0.02
 O2B-Nd2B \\sim O2B-Nd3B
 with sigma of 0.02
 O2A-Nd2A \\sim O2B-Nd2B
 with sigma of 0.02
 O2B-Nd3A \\sim O2B-Nd3B
 with sigma of 0.02
 O5A-Nd4A \\sim O5A-Nd5A
 with sigma of 0.02
 O5B-Nd4B \\sim O5B-Nd5B
 with sigma of 0.02
 O5A-Nd4A \\sim O5B-Nd4B
 with sigma of 0.02
 O5A-Nd5A \\sim O5B-Nd5B
 with sigma of 0.02
 O5A-Nd5A \\sim O2B-Nd3B
 with sigma of 0.02
 O5A-Nd4A \\sim O2B-Nd3B
 with sigma of 0.02
 O5B-Nd5B \\sim O2A-Nd2A
 with sigma of 0.02
 O5B-Nd4B \\sim O2A-Nd3A
 with sigma of 0.02
 C11-O111 \\sim C11-O112
 with sigma of 0.02
 C12-O121 \\sim C12-O122
 with sigma of 0.02
 Yb1-O111 \\sim Yb2-O112
 with sigma of 0.02
 Yb4-O122 \\sim Yb3-O121
 with sigma of 0.02
 Yb1-O111 \\sim Yb4-O122
 with sigma of 0.02
 Yb2-O112 \\sim Yb3-O121
 with sigma of 0.02
 O2B-Nd1B \\sim O2B-Nd2B
 with sigma of 0.02
 O2B-Nd1B \\sim O2B-Nd3B
 with sigma of 0.02
 O3B-Nd3B \\sim O3B-Nd2B
 with sigma of 0.02
 O3B-Nd3B \\sim O3B-Nd5B
 with sigma of 0.02
 O4B-Nd4B \\sim O4B-Nd2B
 with sigma of 0.02
 O4B-Nd4B \\sim O4B-Nd3B
 with sigma of 0.02
 O2A-Nd1A \\sim O2A-Nd2A
 with sigma of 0.02
 O2A-Nd1A \\sim O2A-Nd3A
 with sigma of 0.02
 O3A-Nd3A \\sim O3A-Nd5A
 with sigma of 0.02
 O3A-Nd3A \\sim O3A-Nd4A
 with sigma of 0.02
 O4A-Nd2A \\sim O4A-Nd4A
 with sigma of 0.02
 O4A-Nd2A \\sim O4A-Nd5A
 with sigma of 0.02
 C127-O127 \\sim C127-O128
 with sigma of 0.02
 C243-C247 \\sim C245-C247
 with sigma of 0.02
 O247-C247 \\sim O248-C247
 with sigma of 0.02
 C263-C267 \\sim C265-C267
 with sigma of 0.02
 O267-C267 \\sim O268-C267
 with sigma of 0.02
 C363-C367 \\sim C365-C367
 with sigma of 0.02
 O367-C367 \\sim O368-C367
 with sigma of 0.02
 C350-C361 \\sim C310-C361
 with sigma of 0.02
 C121-C110 \\sim C121-C130
 with sigma of 0.02
 C237-O237 \\sim C237-O238
 with sigma of 0.02
 Nd1A-O10A \\sim Nd1B-O10B
 with sigma of 0.02
 C327-O327 \\sim C327-O328
 with sigma of 0.02
 Nd5A-O53 \\sim Nd5A-O5
 with sigma of 0.02
 Nd5A-O11A \\sim Nd4A-O12A
 with sigma of 0.02
 Nd2B-O12B \\sim Nd3B-O11B
 with sigma of 0.02
2. Restrained planarity
 C12, O121, O122, Yb4, Yb3
 with sigma of 0.1
 C110, C120, C160, C111
 with sigma of 0.1
 C110, C111, C112, C113, C114, C115, C116, C117
 with sigma of 0.04
 C110, C120, C130, C140, C150, C160, C111, C121, C151
 with sigma of 0.04
 C210, C220, C230, C240, C250, C260, C211, C231, C241, C261
 with sigma of 0.04
 C310, C320, C330, C340, C350, C360, C331, C351, C361
 with sigma of 0.04
 C410, C420, C430, C440, C450, C460, C411, C421, C441
 with sigma of 0.04
 C143, C144, C145, C147
 with sigma of 0.1
 C213, C214, C215, C217
 with sigma of 0.1
 C231, C232, C235, C236
 with sigma of 0.1
 C323, C324, C325, C327
 with sigma of 0.1
 C413, C414, C415, C417
 with sigma of 0.1
 C423, C424, C425, C427
 with sigma of 0.1
 C440, C450, C460, C441
 with sigma of 0.1
 C443, C444, C445, C447
 with sigma of 0.1
 C453, C454, C455, C457
 with sigma of 0.1
 Nd1A, Nd1B, O2A, O2B, O5A, O5B, Nd6A, Nd6B
 with sigma of 0.05
 C353, C354, C355, C357
 with sigma of 0.1
 C243, C244, C245, C247
 with sigma of 0.1
 C263, C264, C265, C267
 with sigma of 0.1
 O267, C267, O268, C267
 with sigma of 0.1
 C363, C364, C365, C367
 with sigma of 0.1
 C110, C120, C130, C121
 with sigma of 0.1
 C237, O237, C237, O238
 with sigma of 0.1
 C324, C327, O327, O328
 with sigma of 0.1
 C264, C267, O267, O268
 with sigma of 0.1
 C150, C151, C152, C153, C154, C155, C156, C120, C121, C122, C123, C124, C125,
 C126
 with sigma of 0.1
3. Rigid bond restraints
 All non-hydrogen atoms
 with sigma for 1-2 distances of 0.01 and sigma for 1-3 distances of 0.01
4. Others
 Sof(Nd1B)=Sof(O2B)=Sof(Nd2B)=Sof(Nd3B)=Sof(O3B)=Sof(O4B)=Sof(Nd4B)=Sof(Nd5B)=
 Sof(O5B)=Sof(Nd6B)=Sof(O7B)=Sof(O8B)=Sof(O9B)=Sof(O10B)=Sof(O11B)=Sof(O12B)=1-
 FVAR(1)
 Sof(Nd1A)=Sof(O2A)=Sof(Nd2A)=Sof(Nd3A)=Sof(O3A)=Sof(O4A)=Sof(Nd4A)=Sof(Nd5A)=
 Sof(O5A)=Sof(Nd6A)=Sof(O7A)=Sof(O8A)=Sof(O9A)=Sof(O10A)=Sof(O11A)=Sof(O12A)=
 FVAR(1)
5.a Fitted hexagon refined as free rotating group:
 C110(C120,C130,C140,C150,C160), C111(C112,C113,C114,C115,C116), C121(C122,
 C123,C124,C125,C126), C141(C142,C143,C144,C145,C146), C151(C152,C153,C154,C155,
 C156), C210(C220,C230,C240,C250,C260), C211(C212,C213,C214,C215,C216),
 C231(C232,C233,C234,C235,C236), C241(C242,C243,C244,C245,C246), C261(C262,C263,
 C264,C265,C266), C310(C320,C330,C340,C350,C360), C321(C322,C323,C324,C325,
 C326), C331(C332,C333,C334,C335,C336), C351(C352,C353,C354,C355,C356),
 C361(C362,C363,C364,C365,C366), C410(C420,C430,C440,C450,C460), C411(C412,C413,
 C414,C415,C416), C421(C422,C423,C424,C425,C426), C441(C442,C443,C444,C445,
 C446), C451(C452,C453,C454,C455,C456)
;
_olex2_exptl_crystal_mounting_method 'superglue on MiTeGen mount'
_olex2_submission_original_sample_id 'CJP385 Phase 2'
_olex2_submission_special_instructions 'No special instructions were received'

loop_
_space_group_symop_operation_xyz
'x, y, z'
'-y, x-y, z'
'-x+y, -x, z'

loop_
_atom_site_label
_atom_site_type_symbol
_atom_site_fract_x
_atom_site_fract_y
_atom_site_fract_z
_atom_site_U_iso_or_equiv
_atom_site_adp_type
_atom_site_occupancy
_atom_site_site_symmetry_order
_atom_site_calc_flag
_atom_site_refinement_flags_posn
_atom_site_refinement_flags_adp
_atom_site_refinement_flags_occupancy
_atom_site_disorder_assembly
_atom_site_disorder_group
Yb1 Yb 0.21497(6) 0.33329(5) 0.64835(8) 0.0620(7) Uani 1 1 d D U . . .
O11 O 0.2045(7) 0.3327(7) 0.5569(11) 0.097(8) Uiso 1 1 d . . . . .
O12 O 0.1924(5) 0.2971(5) 0.7277(7) 0.029(4) Uiso 1 1 d . . . . .
O13 O 0.2282(6) 0.3690(6) 0.7287(8) 0.042(5) Uiso 1 1 d . . . . .
O14 O 0.1824(4) 0.3699(5) 0.6504(6) 0.030(4) Uiso 1 1 d . . . . .
O15 O 0.1471(5) 0.2974(5) 0.6514(7) 0.036(5) Uiso 1 1 d . . . . .
Yb2 Yb 0.21498(6) 0.33331(5) 0.80932(8) 0.0626(7) Uani 1 1 d D U . . .
O21 O 0.1925(10) 0.3322(10) 0.9067(15) 0.149(12) Uiso 1 1 d . . . . .
O22 O 0.1466(5) 0.2977(5) 0.8060(7) 0.035(5) Uiso 1 1 d . . . . .
O23 O 0.1831(5) 0.3699(5) 0.8063(7) 0.032(4) Uiso 1 1 d . . . . .
Yb3 Yb 0.11845(6) 0.33328(5) 0.80919(8) 0.0592(6) Uani 1 1 d D U . . .
O31 O 0.1386(8) 0.3325(8) 0.9093(12) 0.114(9) Uiso 1 1 d . . . . .
O32 O 0.1420(5) 0.3682(5) 0.7280(7) 0.033(5) Uiso 1 1 d . . . . .
O33 O 0.1066(5) 0.2981(5) 0.7285(7) 0.030(4) Uiso 1 1 d . . . . .
Yb4 Yb 0.11849(6) 0.33330(5) 0.64844(8) 0.0586(6) Uani 1 1 d D U . . .
O41 O 0.1286(7) 0.3331(6) 0.5537(10) 0.085(7) Uiso 1 1 d . . . . .
Yb5 Yb 0.20752(5) 0.41491(5) 0.72868(7) 0.0455(5) Uani 1 1 d . U . . .
Yb6 Yb 0.12591(5) 0.25173(5) 0.72868(7) 0.0463(5) Uani 1 1 d . U . . .
C11 C 0.2790(15) 0.3327(13) 0.7308(10) 0.139(17) Uiso 1 1 d D . . . .
O111 O 0.2686(6) 0.3334(8) 0.6860(12) 0.108(9) Uiso 1 1 d D . . . .
O112 O 0.2691(6) 0.3333(7) 0.7756(11) 0.094(8) Uiso 1 1 d D . . . .
C12 C 0.048(3) 0.3339(10) 0.7284(15) 0.21(5) Uiso 1 1 d D . . . .
O121 O 0.0630(8) 0.3337(10) 0.7812(16) 0.152(14) Uiso 1 1 d D . . . .
O122 O 0.0627(9) 0.3335(13) 0.676(2) 0.22(2) Uiso 1 1 d D . . . .
C110 C 0.2059(4) 0.1329(4) 0.9555(6) 0.077(9) Uiso 1 1 d DG . . . .
C120 C 0.2171(4) 0.1387(4) 1.0113(6) 0.072(9) Uiso 1 1 d DG . . . .
C130 C 0.2230(6) 0.1119(5) 1.0394(5) 0.064(9) Uiso 1 1 d DG . . . .
C140 C 0.2177(5) 0.0792(5) 1.0117(6) 0.076(9) Uiso 1 1 d G . . . .
C150 C 0.2065(5) 0.0734(4) 0.9560(6) 0.066(8) Uiso 1 1 d G . . . .
C160 C 0.2006(5) 0.1003(4) 0.9279(5) 0.069(8) Uiso 1 1 d DG . . . .
C111 C 0.2010(5) 0.1614(5) 0.9220(5) 0.066(8) Uiso 1 1 d DG . . . .
C112 C 0.1665(5) 0.1488(4) 0.8942(8) 0.073(9) Uiso 1 1 d G . . . .
C113 C 0.1608(4) 0.1744(5) 0.8622(8) 0.074(9) Uiso 1 1 d DG . . . .
C114 C 0.1897(5) 0.2125(5) 0.8581(7) 0.066(8) Uiso 1 1 d DG . . . .
C115 C 0.2242(5) 0.2251(4) 0.8860(9) 0.084(10) Uiso 1 1 d DG . . . .
C116 C 0.2299(5) 0.1995(6) 0.9179(8) 0.093(11) Uiso 1 1 d G . . . .
C117 C 0.1827(8) 0.2406(8) 0.8234(11) 0.068(10) Uiso 1 1 d D . . . .
O117 O 0.2062(7) 0.2731(7) 0.8311(10) 0.089(8) Uiso 1 1 d . . . . .
O118 O 0.1554(7) 0.2268(7) 0.7908(9) 0.074(7) Uiso 1 1 d . . . . .
C121 C 0.2205(7) 0.1727(6) 1.0441(8) 0.065(10) Uiso 1 1 d DG . . . .
C122 C 0.1888(5) 0.1773(7) 1.0523(10) 0.109(14) Uiso 1 1 d G . . . .
C123 C 0.1916(7) 0.2062(8) 1.0871(11) 0.095(11) Uiso 1 1 d G . . . .
C124 C 0.2260(8) 0.2305(6) 1.1138(10) 0.096(11) Uiso 1 1 d G . . . .
C125 C 0.2577(6) 0.2259(7) 1.1056(11) 0.108(14) Uiso 1 1 d G . . . .
C126 C 0.2549(6) 0.1970(8) 1.0708(11) 0.117(16) Uiso 1 1 d G . . . .
C127 C 0.2310(9) 0.2655(10) 0.1495(15) 0.086(10) Uiso 1 1 d D . . . .
O127 O 0.2628(10) 0.2850(9) 0.1613(13) 0.126(10) Uiso 1 1 d D . . . .
O128 O 0.2031(9) 0.2645(8) 0.1589(12) 0.132(9) Uiso 1 1 d D . . . .
C141 C -0.0516(5) 0.1754(5) 0.0405(8) 0.070(8) Uiso 1 1 d G . . . .
C142 C -0.0645(4) 0.1968(6) 0.0692(9) 0.083(10) Uiso 1 1 d G . . . .
C143 C -0.0390(5) 0.2286(5) 0.1003(8) 0.075(8) Uiso 1 1 d DG . . . .
C144 C -0.0005(5) 0.2390(5) 0.1026(8) 0.079(9) Uiso 1 1 d DG . . . .
C145 C 0.0124(4) 0.2176(6) 0.0739(9) 0.093(10) Uiso 1 1 d DG . . . .
C146 C -0.0131(5) 0.1858(5) 0.0429(8) 0.062(7) Uiso 1 1 d G . . . .
C147 C 0.0285(10) 0.2739(10) 0.1391(16) 0.126(15) Uiso 1 1 d D . . . .
O147 O 0.0127(9) 0.2912(9) 0.1611(12) 0.124(10) Uiso 1 1 d . . . . .
O148 O 0.0594(11) 0.2847(10) 0.1391(15) 0.165(13) Uiso 1 1 d . . . . .
C151 C 0.1982(7) 0.0382(5) 0.9218(7) 0.077(11) Uiso 1 1 d G . . . .
C152 C 0.1628(6) 0.0155(7) 0.8966(9) 0.065(10) Uiso 1 1 d G . . . .
C153 C 0.1559(6) -0.0167(6) 0.8662(9) 0.095(14) Uiso 1 1 d G . . . .
C154 C 0.1845(7) -0.0263(6) 0.8611(9) 0.069(11) Uiso 1 1 d G . . . .
C155 C 0.2200(6) -0.0036(8) 0.8864(11) 0.098(14) Uiso 1 1 d G . . . .
C156 C 0.2268(5) 0.0287(7) 0.9167(10) 0.103(14) Uiso 1 1 d G . . . .
C157 C 0.0605(7) 0.2394(7) 0.8296(10) 0.043(6) Uiso 1 1 d . . . . .
O157 O 0.0736(6) 0.2729(6) 0.8396(9) 0.071(6) Uiso 1 1 d . . . . .
O158 O 0.0746(6) 0.2278(6) 0.7963(9) 0.062(6) Uiso 1 1 d . . . . .
C210 C 0.2002(4) 0.1297(3) 0.4995(5) 0.041(6) Uiso 1 1 d G . . . .
C220 C 0.1948(4) 0.0967(4) 0.5265(4) 0.040(5) Uiso 1 1 d G . . . .
C230 C 0.2017(3) 0.0706(3) 0.4982(5) 0.035(5) Uiso 1 1 d G . . . .
C240 C 0.2140(3) 0.0774(3) 0.4429(5) 0.040(5) Uiso 1 1 d G . . . .
C250 C 0.2194(4) 0.1103(4) 0.4160(4) 0.046(6) Uiso 1 1 d G . . . .
C260 C 0.2125(4) 0.1365(3) 0.4442(5) 0.041(5) Uiso 1 1 d G . . . .
C211 C 0.1954(6) 0.1591(6) 0.5315(9) 0.062(10) Uiso 1 1 d G . . . .
C212 C 0.2242(5) 0.1973(7) 0.5331(10) 0.099(14) Uiso 1 1 d G . . . .
C213 C 0.2199(6) 0.2232(5) 0.5664(10) 0.085(12) Uiso 1 1 d DG . . . .
C214 C 0.1868(6) 0.2109(5) 0.5981(9) 0.079(12) Uiso 1 1 d DG . . . .
C215 C 0.1581(5) 0.1726(6) 0.5965(9) 0.075(10) Uiso 1 1 d DG . . . .
C216 C 0.1624(5) 0.1467(5) 0.5632(10) 0.066(9) Uiso 1 1 d G . . . .
C217 C 0.1832(10) 0.2389(9) 0.6396(14) 0.101(14) Uiso 1 1 d D . . . .
O217 O 0.2014(9) 0.2740(9) 0.6191(13) 0.108(10) Uiso 1 1 d . . . . .
O218 O 0.1533(6) 0.2250(6) 0.6687(9) 0.070(7) Uiso 1 1 d . . . . .
C231 C 0.1940(5) 0.0347(4) 0.5304(7) 0.049(6) Uiso 1 1 d G . . . .
C232 C 0.1594(4) 0.0116(5) 0.5574(7) 0.049(6) Uiso 1 1 d G . . . .
C233 C 0.1551(4) -0.0183(5) 0.5915(8) 0.080(11) Uiso 1 1 d G . . . .
C234 C 0.1855(5) -0.0250(4) 0.5986(7) 0.049(6) Uiso 1 1 d G . . . .
C235 C 0.2202(4) -0.0018(5) 0.5716(7) 0.052(6) Uiso 1 1 d G . . . .
C236 C 0.2244(4) 0.0280(5) 0.5375(7) 0.073(9) Uiso 1 1 d G . . . .
C237 C 0.0594(12) 0.2387(9) 0.6312(16) 0.084(13) Uiso 1 1 d D . . . .
O237 O 0.0745(6) 0.2743(7) 0.6156(9) 0.080(7) Uiso 1 1 d D . . . .
O238 O 0.0761(7) 0.2254(6) 0.6626(9) 0.067(7) Uiso 1 1 d D . . . .
C241 C 0.2247(6) 0.0508(5) 0.4149(9) 0.084(10) Uiso 1 1 d G . . . .
C242 C 0.1968(5) 0.0123(6) 0.4120(9) 0.071(8) Uiso 1 1 d G . . . .
C243 C 0.2039(5) -0.0131(5) 0.3822(9) 0.102(11) Uiso 1 1 d DG . . . .
C244 C 0.2389(6) 0.0000(5) 0.3553(9) 0.085(9) Uiso 1 1 d DG . . . .
C245 C 0.2668(5) 0.0386(6) 0.3583(10) 0.103(12) Uiso 1 1 d DG . . . .
C246 C 0.2597(5) 0.0640(5) 0.3881(10) 0.083(10) Uiso 1 1 d G . . . .
C247 C 0.2451(9) -0.0277(10) 0.3184(17) 0.113(13) Uiso 1 1 d D . . . .
O247 O 0.2247(10) -0.0610(10) 0.3197(14) 0.157(12) Uiso 1 1 d D . . . .
O248 O 0.2746(8) -0.0146(8) 0.2933(12) 0.118(10) Uiso 1 1 d D . . . .
C261 C 0.2171(5) 0.1699(5) 0.4083(8) 0.063(8) Uiso 1 1 d G . . . .
C262 C 0.2520(5) 0.1941(6) 0.3827(9) 0.082(10) Uiso 1 1 d G . . . .
C263 C 0.2561(4) 0.2243(6) 0.3496(9) 0.087(10) Uiso 1 1 d DG . . . .
C264 C 0.2253(5) 0.2303(5) 0.3421(8) 0.083(9) Uiso 1 1 d DG . . . .
C265 C 0.1904(4) 0.2061(6) 0.3677(9) 0.087(9) Uiso 1 1 d DG . . . .
C266 C 0.1863(4) 0.1759(5) 0.4008(8) 0.084(9) Uiso 1 1 d G . . . .
C267 C 0.2302(7) 0.2643(8) 0.3082(10) 0.075(8) Uiso 1 1 d D . . . .
O267 O 0.2623(9) 0.2857(9) 0.2965(12) 0.128(10) Uiso 1 1 d D . . . .
O268 O 0.2017(9) 0.2643(9) 0.3007(12) 0.140(10) Uiso 1 1 d D . . . .
C310 C 0.1134(7) 0.5303(8) 1.0195(11) 0.16(2) Uiso 1 1 d DG . . . .
C320 C 0.1278(7) 0.5300(7) 0.9668(12) 0.133(17) Uiso 1 1 d G . . . .
C330 C 0.1361(5) 0.5596(8) 0.9295(10) 0.17(2) Uiso 1 1 d G . . . .
C340 C 0.1301(6) 0.5894(7) 0.9448(12) 0.19(2) Uiso 1 1 d G . . . .
C350 C 0.1158(6) 0.5897(7) 0.9975(12) 0.17(2) Uiso 1 1 d DG . . . .
C360 C 0.1074(6) 0.5601(8) 1.0349(10) 0.137(16) Uiso 1 1 d G . . . .
C321 C 0.1073(6) 0.4922(5) 0.0418(9) 0.079(9) Uiso 1 1 d G . . . .
C322 C 0.0727(6) 0.4709(7) 0.0700(10) 0.094(11) Uiso 1 1 d G . . . .
C323 C 0.0658(5) 0.4385(6) 0.1001(10) 0.094(11) Uiso 1 1 d DG . . . .
C324 C 0.0934(6) 0.4274(5) 0.1019(9) 0.093(10) Uiso 1 1 d DG . . . .
C325 C 0.1279(5) 0.4487(6) 0.0736(9) 0.105(11) Uiso 1 1 d DG . . . .
C326 C 0.1348(5) 0.4811(6) 0.0436(8) 0.070(8) Uiso 1 1 d G . . . .
C327 C 0.0863(8) 0.3922(8) 0.1379(11) 0.119(14) Uiso 1 1 d D . . . .
O327 O 0.0558(8) 0.3770(8) 0.1627(12) 0.120(9) Uiso 1 1 d D . . . .
O328 O 0.1100(10) 0.3827(10) 0.1371(14) 0.166(12) Uiso 1 1 d D . . . .
C331 C 0.1396(7) 0.5086(7) 0.9243(10) 0.079(12) Uiso 1 1 d G . . . .
C332 C 0.1101(6) 0.4707(8) 0.9197(11) 0.091(13) Uiso 1 1 d G . . . .
C333 C 0.1154(6) 0.4448(5) 0.8880(12) 0.108(16) Uiso 1 1 d G . . . .
C334 C 0.1501(7) 0.4567(6) 0.8610(10) 0.072(11) Uiso 1 1 d DG . . . .
C335 C 0.1795(6) 0.4945(7) 0.8655(10) 0.076(11) Uiso 1 1 d G . . . .
C336 C 0.1743(6) 0.5205(5) 0.8972(12) 0.107(15) Uiso 1 1 d G . . . .
C337 C 0.1563(7) 0.4277(7) 0.8302(10) 0.046(6) Uiso 1 1 d D . . . .
O337 O 0.1304(8) 0.3942(8) 0.8347(10) 0.082(8) Uiso 1 1 d . . . . .
O338 O 0.1831(6) 0.4399(6) 0.7974(8) 0.062(6) Uiso 1 1 d . . . . .
C351 C 0.1336(7) 0.6259(5) 0.9156(9) 0.084(10) Uiso 1 1 d G . . . .
C352 C 0.1651(6) 0.6444(6) 0.8803(8) 0.105(12) Uiso 1 1 d G . . . .
C353 C 0.1752(6) 0.6803(7) 0.8587(9) 0.071(9) Uiso 1 1 d G . . . .
C354 C 0.1539(8) 0.6977(6) 0.8725(10) 0.117(14) Uiso 1 1 d G . . . .
C355 C 0.1224(7) 0.6791(8) 0.9078(10) 0.141(16) Uiso 1 1 d G . . . .
C356 C 0.1123(6) 0.6432(8) 0.9293(10) 0.113(15) Uiso 1 1 d G . . . .
C357 C 0.2734(11) 0.4277(10) 0.8275(15) 0.063(11) Uiso 1 1 d . . . . .
O357 O 0.2664(7) 0.3942(7) 0.8295(10) 0.088(7) Uiso 1 1 d . . . . .
O358 O 0.2610(7) 0.4405(7) 0.7913(10) 0.071(7) Uiso 1 1 d . . . . .
C361 C 0.3802(6) 0.4970(5) 0.0483(8) 0.064(8) Uiso 1 1 d DG . . . .
C362 C 0.3430(6) 0.4902(6) 0.0553(9) 0.084(10) Uiso 1 1 d G . . . .
C363 C 0.3172(5) 0.4599(6) 0.0886(9) 0.091(10) Uiso 1 1 d DG . . . .
C364 C 0.3287(5) 0.4365(5) 0.1149(8) 0.081(9) Uiso 1 1 d DG . . . .
C365 C 0.3659(5) 0.4434(6) 0.1079(9) 0.086(10) Uiso 1 1 d DG . . . .
C366 C 0.3916(5) 0.4737(6) 0.0746(10) 0.096(12) Uiso 1 1 d G . . . .
C367 C 0.3003(8) 0.4031(9) 0.1508(13) 0.075(8) Uiso 1 1 d D . . . .
O367 O 0.2714(8) 0.4030(9) 0.1579(12) 0.135(10) Uiso 1 1 d D . . . .
O368 O 0.3110(9) 0.3810(9) 0.1598(13) 0.132(11) Uiso 1 1 d D . . . .
C410 C 0.1354(4) 0.5382(4) 0.4971(8) 0.063(8) Uiso 1 1 d G . . . .
C420 C 0.1217(5) 0.5315(5) 0.4426(8) 0.081(11) Uiso 1 1 d G . . . .
C430 C 0.1160(5) 0.5587(6) 0.4150(6) 0.098(13) Uiso 1 1 d G . . . .
C440 C 0.1239(5) 0.5924(5) 0.4420(7) 0.067(8) Uiso 1 1 d G . . . .
C450 C 0.1377(5) 0.5991(4) 0.4966(7) 0.058(7) Uiso 1 1 d G . . . .
C460 C 0.1434(5) 0.5719(5) 0.5241(6) 0.061(7) Uiso 1 1 d G . . . .
C411 C 0.1432(5) 0.5097(4) 0.5300(7) 0.048(6) Uiso 1 1 d G . . . .
C412 C 0.1769(5) 0.5218(4) 0.5601(8) 0.069(8) Uiso 1 1 d G . . . .
C413 C 0.1818(4) 0.4956(5) 0.5916(8) 0.071(8) Uiso 1 1 d DG . . . .
C414 C 0.1531(5) 0.4573(4) 0.5930(7) 0.062(7) Uiso 1 1 d DG . . . .
C415 C 0.1194(5) 0.4452(4) 0.5630(8) 0.078(9) Uiso 1 1 d DG . . . .
C416 C 0.1145(4) 0.4714(5) 0.5315(8) 0.069(8) Uiso 1 1 d G . . . .
C417 C 0.1578(8) 0.4286(7) 0.6283(12) 0.067(9) Uiso 1 1 d D . . . .
O417 O 0.1854(6) 0.4418(6) 0.6620(8) 0.060(6) Uiso 1 1 d . . . . .
O418 O 0.1335(7) 0.3928(7) 0.6161(9) 0.080(7) Uiso 1 1 d . . . . .
C421 C 0.1111(6) 0.4946(5) 0.4110(9) 0.094(14) Uiso 1 1 d G . . . .
C422 C 0.1380(5) 0.4827(6) 0.4097(9) 0.078(10) Uiso 1 1 d G . . . .
C423 C 0.1302(5) 0.4496(7) 0.3808(10) 0.107(12) Uiso 1 1 d DG . . . .
C424 C 0.0953(6) 0.4284(5) 0.3533(9) 0.089(10) Uiso 1 1 d DG . . . .
C425 C 0.0684(5) 0.4403(6) 0.3547(9) 0.090(11) Uiso 1 1 d DG . . . .
C426 C 0.0762(6) 0.4734(6) 0.3835(10) 0.073(9) Uiso 1 1 d G . . . .
C427 C 0.0881(9) 0.3933(10) 0.3170(15) 0.115(13) Uiso 1 1 d D . . . .
O427 O 0.1081(10) 0.3795(10) 0.3223(15) 0.165(12) Uiso 1 1 d D . . . .
O428 O 0.0565(9) 0.3762(9) 0.2968(13) 0.127(10) Uiso 1 1 d D . . . .
C441 C 0.1176(5) 0.6202(5) 0.4074(7) 0.057(7) Uiso 1 1 d G . . . .
C442 C 0.0827(5) 0.6088(4) 0.3814(9) 0.082(9) Uiso 1 1 d G . . . .
C443 C 0.0781(4) 0.6346(5) 0.3483(9) 0.098(11) Uiso 1 1 d DG . . . .
C444 C 0.1084(5) 0.6717(5) 0.3412(8) 0.078(8) Uiso 1 1 d DG . . . .
C445 C 0.1434(4) 0.6831(4) 0.3672(9) 0.101(11) Uiso 1 1 d DG . . . .
C446 C 0.1480(4) 0.6573(5) 0.4003(8) 0.071(8) Uiso 1 1 d G . . . .
C447 C 0.1032(7) 0.7003(7) 0.3061(13) 0.089(10) Uiso 1 1 d D . . . .
O447 O 0.0694(8) 0.6882(8) 0.2962(12) 0.117(9) Uiso 1 1 d D . . . .
O448 O 0.1322(8) 0.7304(8) 0.3017(12) 0.127(9) Uiso 1 1 d D . . . .
C451 C 0.3684(5) 0.5088(6) 0.5310(8) 0.059(8) Uiso 1 1 d G . . . .
C452 C 0.3470(7) 0.5208(5) 0.5617(10) 0.097(15) Uiso 1 1 d G . . . .
C453 C 0.3167(6) 0.4948(6) 0.5947(9) 0.059(9) Uiso 1 1 d DG . . . .
C454 C 0.3078(6) 0.4567(6) 0.5970(9) 0.079(12) Uiso 1 1 d G . . . .
C455 C 0.3292(7) 0.4447(5) 0.5662(10) 0.080(12) Uiso 1 1 d DG . . . .
C456 C 0.3595(6) 0.4708(7) 0.5332(9) 0.090(12) Uiso 1 1 d G . . . .
C457 C 0.2751(15) 0.4275(14) 0.638(2) 0.14(2) Uiso 1 1 d D . . . .
O457 O 0.2590(7) 0.4425(7) 0.6682(10) 0.082(8) Uiso 1 1 d . . . . .
O458 O 0.2664(8) 0.3927(8) 0.6255(12) 0.107(9) Uiso 1 1 d . . . . .
Nd1A Nd 0.3066(2) 0.3332(2) 0.2290(3) 0.0544(18) Uani 0.484(4) 1 d D . P A 1
O2A O 0.2498(5) 0.3357(8) 0.2288(6) 0.013(7) Uiso 0.484(4) 1 d D . P A 1
Nd2A Nd 0.21234(13) 0.33332(12) 0.30542(18) 0.0554(14) Uani 0.484(4) 1 d D U P A 1
Nd3A Nd 0.21264(13) 0.33341(12) 0.15232(18) 0.0565(14) Uani 0.484(4) 1 d D U P A 1
O3A O 0.1544(6) 0.3336(4) 0.1708(13) 0.031(9) Uiso 0.484(4) 1 d D . P A 1
O4A O 0.1521(7) 0.3334(5) 0.2911(14) 0.046(11) Uiso 0.484(4) 1 d D . P A 1
Nd4A Nd 0.11244(17) 0.27955(15) 0.2285(2) 0.0592(16) Uani 0.484(4) 1 d D U P A 1
Nd5A Nd 0.1657(2) 0.38676(18) 0.2289(3) 0.0605(17) Uani 0.484(4) 1 d D U P A 1
O5A O 0.0991(5) 0.3333(4) 0.2278(11) 0.007(7) Uiso 0.484(4) 1 d D . P A 1
Nd6A Nd 0.04471(18) 0.33336(19) 0.2279(3) 0.0476(16) Uani 0.484(4) 1 d . . P A 1
O7A O 0.1799(10) 0.2945(11) 0.2278(15) 0.034(10) Uiso 0.484(4) 1 d . . P A 1
O8A O 0.2206(17) 0.3770(16) 0.225(2) 0.042(14) Uiso 0.484(4) 1 d . . P A 1
O9A O -0.013(2) 0.349(2) 0.248(3) 0.17(3) Uiso 0.484(4) 1 d . . P A 1
O10A O 0.373(2) 0.333(3) 0.218(5) 0.26(5) Uiso 0.484(4) 1 d D . P A 1
O11A O 0.191(3) 0.470(2) 0.226(5) 0.37(5) Uiso 0.484(4) 1 d D . P A 1
O12A O 0.053(3) 0.198(2) 0.223(4) 0.30(4) Uiso 0.484(4) 1 d D . P A 1
Nd1B Nd 0.28899(19) 0.3334(2) 0.2280(3) 0.0511(18) Uani 0.516(4) 1 d D . P A 2
O2B O 0.2317(4) 0.3332(4) 0.2280(13) 0.025(8) Uiso 0.516(4) 1 d D . P A 2
Nd2B Nd 0.16728(15) 0.27959(13) 0.2287(2) 0.0611(15) Uani 0.516(4) 1 d D U P A 2
Nd3B Nd 0.22085(18) 0.38672(16) 0.2286(2) 0.0637(17) Uani 0.516(4) 1 d D U P A 2
O3B O 0.1773(5) 0.3334(4) 0.1746(11) 0.028(8) Uiso 0.516(4) 1 d D . P A 2
O4B O 0.1782(7) 0.3331(5) 0.2849(15) 0.047(11) Uiso 0.516(4) 1 d D . P A 2
Nd4B Nd 0.12095(12) 0.33341(11) 0.30528(17) 0.0558(13) Uani 0.516(4) 1 d D U P A 2
Nd5B Nd 0.12069(12) 0.33333(11) 0.15239(17) 0.0559(13) Uani 0.516(4) 1 d D U P A 2
O5B O 0.0842(6) 0.3353(8) 0.2292(6) 0.013(7) Uiso 0.516(4) 1 d D . P A 2
Nd6B Nd 0.02638(18) 0.33332(19) 0.2292(3) 0.0531(17) Uani 0.516(4) 1 d . . P A 2
O7B O 0.1649(18) 0.3780(16) 0.226(2) 0.040(15) Uiso 0.516(4) 1 d . . P A 2
O8B O 0.1179(13) 0.2921(13) 0.2274(19) 0.040(13) Uiso 0.516(4) 1 d . . P A 2
O9B O -0.0338(18) 0.3140(19) 0.226(3) 0.15(2) Uiso 0.516(4) 1 d . . P A 2
O10B O 0.349(2) 0.325(2) 0.260(3) 0.17(3) Uiso 0.516(4) 1 d D . P A 2
O11B O 0.2127(16) 0.4510(14) 0.228(2) 0.109(18) Uiso 0.516(4) 1 d D . P A 2
O12B O 0.0924(15) 0.2182(19) 0.226(3) 0.13(3) Uiso 0.516(4) 1 d D . P A 2
O2 O 0.0904(15) 0.1681(15) 0.728(2) 0.24(2) Uiso 1 1 d . . . . .
O3 O 0.2497(10) 0.4927(9) 0.7284(14) 0.149(12) Uiso 1 1 d . . . . .
O5 O 0.2071(8) 0.4131(8) 0.1394(12) 0.143(10) Uiso 1 1 d D . . . .
O8 O 0.1267(10) 0.2544(10) 0.1454(15) 0.165(13) Uiso 1 1 d . . . . .
O46 O 0.1379(18) 0.2777(19) 0.361(3) 0.29(3) Uiso 1 1 d . . . . .
O53 O 0.1923(19) 0.395(2) 0.3336(17) 0.32(3) Uiso 1 1 d D . . . .

loop_
_atom_site_aniso_label
_atom_site_aniso_U_11
_atom_site_aniso_U_22
_atom_site_aniso_U_33
_atom_site_aniso_U_23
_atom_site_aniso_U_13
_atom_site_aniso_U_12
Yb1 0.0721(16) 0.0366(12) 0.0661(15) -0.0001(10) 0.0221(12) 0.0186(12)
Yb2 0.0739(16) 0.0357(12) 0.0655(15) 0.0000(10) -0.0224(12) 0.0179(12)
Yb3 0.0708(15) 0.0356(12) 0.0592(14) -0.0005(10) 0.0192(11) 0.0175(11)
Yb4 0.0696(15) 0.0345(12) 0.0604(14) 0.0002(10) -0.0201(11) 0.0174(11)
Yb5 0.0481(13) 0.0339(11) 0.0503(12) -0.0001(9) 0.0001(10) 0.0173(10)
Yb6 0.0483(13) 0.0364(11) 0.0493(12) -0.0001(9) 0.0001(10) 0.0175(10)
Nd1A 0.070(5) 0.037(3) 0.052(3) 0.001(2) -0.005(3) 0.024(4)
Nd2A 0.067(3) 0.044(3) 0.046(3) 0.001(2) -0.007(2) 0.021(2)
Nd3A 0.068(3) 0.046(3) 0.046(3) 0.000(2) 0.006(2) 0.022(2)
Nd4A 0.069(3) 0.039(3) 0.055(3) 0.002(2) 0.000(2) 0.016(3)
Nd5A 0.084(4) 0.043(3) 0.053(3) -0.001(2) -0.002(2) 0.030(3)
Nd6A 0.058(4) 0.037(3) 0.040(3) -0.0001(19) 0.006(3) 0.019(3)
Nd1B 0.074(5) 0.031(3) 0.039(3) -0.0004(19) -0.006(3) 0.019(4)
Nd2B 0.074(3) 0.035(3) 0.067(3) 0.001(2) 0.002(2) 0.022(2)
Nd3B 0.068(3) 0.043(3) 0.064(3) -0.005(2) -0.001(2) 0.017(3)
Nd4B 0.067(3) 0.044(3) 0.049(3) -0.0003(19) 0.008(2) 0.022(2)
Nd5B 0.068(3) 0.044(3) 0.047(3) -0.002(2) -0.009(2) 0.022(2)
Nd6B 0.063(4) 0.035(3) 0.050(3) -0.001(2) 0.005(3) 0.016(3)

loop_
_atom_type_symbol
_atom_type_description
_atom_type_scat_dispersion_real
_atom_type_scat_dispersion_imag
_atom_type_scat_source
C C 0.0181 0.0091 'International Tables Vol C Tables 4.2.6.8 and 6.1.1.4'
Nd Nd -3.1807 10.9079 'International Tables Vol C Tables 4.2.6.8 and 6.1.1.4'
O O 0.0492 0.0322 'International Tables Vol C Tables 4.2.6.8 and 6.1.1.4'
Yb Yb -7.2108 4.4329 'International Tables Vol C Tables 4.2.6.8 and 6.1.1.4'

loop_
_geom_angle_atom_site_label_1
_geom_angle_atom_site_label_2
_geom_angle_atom_site_label_3
_geom_angle
_geom_angle_site_symmetry_1
_geom_angle_site_symmetry_3
_geom_angle_publ_flag
O11 Yb1 O12 142.7(8) . . ?
O11 Yb1 O13 144.3(8) . . ?
O11 Yb1 O14 82.4(7) . . ?
O11 Yb1 O15 82.5(8) . . ?
O11 Yb1 Yb2 169.3(7) . . ?
O11 Yb1 Yb4 79.4(7) . . ?
O11 Yb1 Yb5 113.2(6) . . ?
O11 Yb1 Yb6 112.4(6) . . ?
O11 Yb1 O111 123.3(10) . . ?
O11 Yb1 O217 75.0(10) . . ?
O11 Yb1 O458 81.1(10) . . ?
O12 Yb1 O13 66.3(6) . . ?
O12 Yb1 O14 102.0(6) . . ?
O12 Yb1 O15 67.4(6) . . ?
O12 Yb1 Yb2 33.9(4) . . ?
O12 Yb1 Yb4 85.5(4) . . ?
O12 Yb1 Yb5 87.4(4) . . ?
O12 Yb1 Yb6 32.7(4) . . ?
O12 Yb1 O111 75.7(8) . . ?
O12 Yb1 O458 136.1(8) . . ?
O13 Yb1 O14 68.2(6) . . ?
O13 Yb1 O15 101.1(7) . . ?
O13 Yb1 Yb2 33.2(5) . . ?
O13 Yb1 Yb4 85.4(5) . . ?
O13 Yb1 Yb5 33.1(5) . . ?
O13 Yb1 Yb6 86.8(5) . . ?
O13 Yb1 O111 75.6(9) . . ?
O13 Yb1 O458 75.1(9) . . ?
O14 Yb1 Yb2 88.8(4) . . ?
O14 Yb1 Yb4 31.9(4) . . ?
O14 Yb1 Yb5 36.0(4) . . ?
O14 Yb1 Yb6 87.3(4) . . ?
O15 Yb1 O14 63.7(6) . . ?
O15 Yb1 Yb2 88.2(4) . . ?
O15 Yb1 Yb4 31.9(4) . . ?
O15 Yb1 Yb5 87.0(4) . . ?
O15 Yb1 Yb6 35.5(4) . . ?
Yb2 Yb1 Yb4 89.97(6) . . ?
Yb2 Yb1 Yb5 60.85(5) . . ?
Yb2 Yb1 Yb6 60.85(5) . . ?
Yb4 Yb1 Yb5 60.48(5) . . ?
Yb4 Yb1 Yb6 60.47(5) . . ?
Yb6 Yb1 Yb5 92.30(6) . . ?
O111 Yb1 O14 140.8(8) . . ?
O111 Yb1 O15 140.5(8) . . ?
O111 Yb1 Yb2 67.3(7) . . ?
O111 Yb1 Yb4 157.3(7) . . ?
O111 Yb1 Yb5 105.4(7) . . ?
O111 Yb1 Yb6 105.6(7) . . ?
O217 Yb1 O12 77.0(9) . . ?
O217 Yb1 O13 140.5(9) . . ?
O217 Yb1 O14 136.6(9) . . ?
O217 Yb1 O15 76.8(9) . . ?
O217 Yb1 Yb2 107.9(8) . . ?
O217 Yb1 Yb4 106.5(8) . . ?
O217 Yb1 Yb5 160.9(8) . . ?
O217 Yb1 Yb6 68.6(8) . . ?
O217 Yb1 O111 81.8(11) . . ?
O217 Yb1 O458 129.3(11) . . ?
O458 Yb1 O14 81.5(8) . . ?
O458 Yb1 O15 143.2(8) . . ?
O458 Yb1 Yb2 103.7(7) . . ?
O458 Yb1 Yb4 112.2(7) . . ?
O458 Yb1 Yb5 69.9(7) . . ?
O458 Yb1 Yb6 161.2(7) . . ?
O458 Yb1 O111 75.0(10) . . ?
Yb1 O12 Yb2 112.9(7) . . ?
Yb1 O12 Yb6 115.8(7) . . ?
Yb2 O12 Yb6 114.3(7) . . ?
Yb1 O13 Yb2 113.7(8) . . ?
Yb1 O13 Yb5 115.1(8) . . ?
Yb2 O13 Yb5 115.0(8) . . ?
Yb1 O14 Yb5 108.5(6) . . ?
Yb4 O14 Yb1 113.3(7) . . ?
Yb4 O14 Yb5 114.7(6) . . ?
Yb1 O15 Yb6 110.2(7) . . ?
Yb4 O15 Yb1 114.3(7) . . ?
Yb4 O15 Yb6 114.2(7) . . ?
Yb1 Yb2 Yb3 89.95(6) . . ?
Yb1 Yb2 Yb5 60.76(5) . . ?
Yb1 Yb2 Yb6 60.74(5) . . ?
O12 Yb2 Yb1 33.2(4) . . ?
O12 Yb2 O21 138.3(9) . . ?
O12 Yb2 O22 67.9(6) . . ?
O12 Yb2 O23 101.5(6) . . ?
O12 Yb2 Yb3 85.5(4) . . ?
O12 Yb2 Yb5 86.8(4) . . ?
O12 Yb2 Yb6 33.2(4) . . ?
O13 Yb2 Yb1 33.1(5) . . ?
O13 Yb2 O12 65.5(6) . . ?
O13 Yb2 O21 139.8(9) . . ?
O13 Yb2 O22 100.6(6) . . ?
O13 Yb2 O23 67.6(6) . . ?
O13 Yb2 Yb3 85.4(5) . . ?
O13 Yb2 Yb5 33.1(5) . . ?
O13 Yb2 Yb6 86.6(5) . . ?
O13 Yb2 O112 77.5(8) . . ?
O13 Yb2 O117 134.8(8) . . ?
O13 Yb2 O357 73.1(8) . . ?
O21 Yb2 Yb1 159.2(8) . . ?
O21 Yb2 Yb3 69.3(8) . . ?
O21 Yb2 Yb5 107.1(8) . . ?
O21 Yb2 Yb6 105.7(8) . . ?
O22 Yb2 Yb1 88.1(4) . . ?
O22 Yb2 O21 73.8(9) . . ?
O22 Yb2 O23 63.6(6) . . ?
O22 Yb2 Yb3 31.4(4) . . ?
O22 Yb2 Yb5 86.4(4) . . ?
O22 Yb2 Yb6 35.8(4) . . ?
O23 Yb2 Yb1 88.3(4) . . ?
O23 Yb2 O21 74.8(9) . . ?
O23 Yb2 Yb3 32.4(4) . . ?
O23 Yb2 Yb5 35.4(4) . . ?
O23 Yb2 Yb6 87.4(4) . . ?
Yb3 Yb2 Yb5 60.51(5) . . ?
Yb3 Yb2 Yb6 60.48(5) . . ?
Yb6 Yb2 Yb5 92.19(6) . . ?
O112 Yb2 Yb1 69.7(6) . . ?
O112 Yb2 O12 77.4(8) . . ?
O112 Yb2 O21 131.1(10) . . ?
O112 Yb2 O22 142.1(8) . . ?
O112 Yb2 O23 141.4(8) . . ?
O112 Yb2 Yb3 159.6(6) . . ?
O112 Yb2 Yb5 106.9(6) . . ?
O112 Yb2 Yb6 107.0(6) . . ?
O112 Yb2 O117 74.4(9) . . ?
O112 Yb2 O357 74.5(9) . . ?
O117 Yb2 Yb1 102.9(6) . . ?
O117 Yb2 O12 74.1(7) . . ?
O117 Yb2 O21 84.7(10) . . ?
O117 Yb2 O22 81.6(7) . . ?
O117 Yb2 O23 143.2(7) . . ?
O117 Yb2 Yb3 111.7(6) . . ?
O117 Yb2 Yb5 160.2(6) . . ?
O117 Yb2 Yb6 69.0(6) . . ?
O117 Yb2 O357 129.9(9) . . ?
O357 Yb2 Yb1 101.9(6) . . ?
O357 Yb2 O12 133.9(7) . . ?
O357 Yb2 O21 87.1(10) . . ?
O357 Yb2 O22 142.0(7) . . ?
O357 Yb2 O23 79.9(7) . . ?
O357 Yb2 Yb3 111.2(6) . . ?
O357 Yb2 Yb5 67.8(6) . . ?
O357 Yb2 Yb6 159.0(6) . . ?
Yb2 O22 Yb6 109.4(6) . . ?
Yb3 O22 Yb2 114.7(7) . . ?
Yb3 O22 Yb6 115.0(7) . . ?
Yb2 O23 Yb5 110.0(6) . . ?
Yb3 O23 Yb2 113.2(7) . . ?
Yb3 O23 Yb5 114.4(7) . . ?
Yb2 Yb3 Yb5 60.53(5) . . ?
Yb2 Yb3 Yb6 60.55(5) . . ?
O22 Yb3 Yb2 33.9(4) . . ?
O22 Yb3 O23 68.2(6) . . ?
O22 Yb3 O31 75.8(8) . . ?
O22 Yb3 O32 100.2(6) . . ?
O22 Yb3 O33 65.8(6) . . ?
O22 Yb3 Yb4 88.0(4) . . ?
O22 Yb3 Yb5 88.6(4) . . ?
O22 Yb3 Yb6 34.2(4) . . ?
O22 Yb3 O121 142.1(10) . . ?
O22 Yb3 O157 73.4(7) . . ?
O22 Yb3 O337 141.4(8) . . ?
O23 Yb3 Yb2 34.4(4) . . ?
O23 Yb3 O31 76.4(8) . . ?
O23 Yb3 O32 65.7(6) . . ?
O23 Yb3 O33 101.1(6) . . ?
O23 Yb3 Yb4 88.2(4) . . ?
O23 Yb3 Yb5 34.1(4) . . ?
O23 Yb3 Yb6 89.2(4) . . ?
O23 Yb3 O121 141.1(10) . . ?
O23 Yb3 O157 137.4(7) . . ?
O23 Yb3 O337 75.9(8) . . ?
O31 Yb3 Yb2 70.8(7) . . ?
O31 Yb3 Yb4 160.9(7) . . ?
O31 Yb3 Yb5 107.9(6) . . ?
O31 Yb3 Yb6 107.0(6) . . ?
O32 Yb3 Yb2 84.0(4) . . ?
O32 Yb3 O31 140.1(8) . . ?
O32 Yb3 Yb4 32.6(4) . . ?
O32 Yb3 Yb5 32.4(4) . . ?
O32 Yb3 Yb6 85.3(4) . . ?
O32 Yb3 O121 81.8(11) . . ?
O32 Yb3 O337 76.9(8) . . ?
O33 Yb3 Yb2 84.2(4) . . ?
O33 Yb3 O31 139.0(8) . . ?
O33 Yb3 O32 64.1(6) . . ?
O33 Yb3 Yb4 32.9(4) . . ?
O33 Yb3 Yb5 85.7(4) . . ?
O33 Yb3 Yb6 32.4(4) . . ?
O33 Yb3 O121 81.9(11) . . ?
O33 Yb3 O157 78.7(7) . . ?
O33 Yb3 O337 137.5(8) . . ?
Yb4 Yb3 Yb2 90.02(6) . . ?
Yb4 Yb3 Yb5 60.78(5) . . ?
Yb4 Yb3 Yb6 60.78(5) . . ?
Yb6 Yb3 Yb5 92.25(6) . . ?
O121 Yb3 Yb2 163.4(10) . . ?
O121 Yb3 O31 125.7(12) . . ?
O121 Yb3 Yb4 73.4(10) . . ?
O121 Yb3 Yb5 109.1(9) . . ?
O121 Yb3 Yb6 109.7(9) . . ?
O157 Yb3 Yb2 104.8(5) . . ?
O157 Yb3 O31 77.0(8) . . ?
O157 Yb3 O32 140.9(7) . . ?
O157 Yb3 Yb4 108.4(5) . . ?
O157 Yb3 Yb5 159.8(5) . . ?
O157 Yb3 Yb6 67.8(5) . . ?
O157 Yb3 O121 81.4(11) . . ?
O157 Yb3 O337 131.9(8) . . ?
O337 Yb3 Yb2 108.6(6) . . ?
O337 Yb3 O31 82.4(9) . . ?
O337 Yb3 Yb4 105.2(6) . . ?
O337 Yb3 Yb5 68.2(6) . . ?
O337 Yb3 Yb6 160.3(6) . . ?
O337 Yb3 O121 76.3(11) . . ?
Yb3 O32 Yb5 115.8(7) . . ?
Yb4 O32 Yb3 114.2(7) . . ?
Yb4 O32 Yb5 117.0(7) . . ?
Yb3 O33 Yb6 116.0(7) . . ?
Yb4 O33 Yb3 114.0(7) . . ?
Yb4 O33 Yb6 116.4(7) . . ?
Yb1 Yb4 Yb5 60.53(5) . . ?
Yb1 Yb4 Yb6 60.52(5) . . ?
O14 Yb4 Yb1 34.8(4) . . ?
O14 Yb4 O15 68.5(6) . . ?
O14 Yb4 Yb3 88.8(4) . . ?
O14 Yb4 O32 65.7(6) . . ?
O14 Yb4 O33 101.9(6) . . ?
O14 Yb4 O41 82.9(7) . . ?
O14 Yb4 Yb5 34.3(4) . . ?
O14 Yb4 Yb6 89.8(4) . . ?
O14 Yb4 O122 141.4(12) . . ?
O14 Yb4 O237 137.1(7) . . ?
O14 Yb4 O418 72.8(7) . . ?
O15 Yb4 Yb1 33.8(5) . . ?
O15 Yb4 Yb3 88.2(4) . . ?
O15 Yb4 O32 100.5(6) . . ?
O15 Yb4 O33 65.9(6) . . ?
O15 Yb4 O41 83.2(7) . . ?
O15 Yb4 Yb5 88.6(5) . . ?
O15 Yb4 Yb6 34.4(5) . . ?
O15 Yb4 O122 142.3(13) . . ?
O15 Yb4 O237 73.9(7) . . ?
O15 Yb4 O418 136.8(8) . . ?
Yb3 Yb4 Yb1 90.05(6) . . ?
Yb3 Yb4 Yb5 60.89(5) . . ?
Yb3 Yb4 Yb6 60.87(5) . . ?
O32 Yb4 Yb1 83.9(5) . . ?
O32 Yb4 Yb3 33.2(4) . . ?
O32 Yb4 O33 64.9(6) . . ?
O32 Yb4 O41 143.8(7) . . ?
O32 Yb4 Yb5 32.1(4) . . ?
O32 Yb4 Yb6 85.8(4) . . ?
O32 Yb4 O122 82.4(14) . . ?
O32 Yb4 O237 143.2(7) . . ?
O32 Yb4 O418 79.9(7) . . ?
O33 Yb4 Yb1 84.2(4) . . ?
O33 Yb4 Yb3 33.1(4) . . ?
O33 Yb4 O41 143.6(7) . . ?
O33 Yb4 Yb5 86.0(4) . . ?
O33 Yb4 Yb6 32.3(4) . . ?
O33 Yb4 O122 82.2(14) . . ?
O33 Yb4 O418 142.6(7) . . ?
O41 Yb4 Yb1 79.7(6) . . ?
O41 Yb4 Yb3 169.8(6) . . ?
O41 Yb4 Yb5 113.2(6) . . ?
O41 Yb4 Yb6 112.9(6) . . ?
O41 Yb4 O122 116.4(16) . . ?
Yb6 Yb4 Yb5 92.37(6) . . ?
O122 Yb4 Yb1 163.9(14) . . ?
O122 Yb4 Yb3 73.8(14) . . ?
O122 Yb4 Yb5 109.6(13) . . ?
O122 Yb4 Yb6 109.8(13) . . ?
O237 Yb4 Yb1 104.8(6) . . ?
O237 Yb4 Yb3 110.2(6) . . ?
O237 Yb4 O33 80.2(7) . . ?
O237 Yb4 O41 72.7(8) . . ?
O237 Yb4 Yb5 161.0(6) . . ?
O237 Yb4 Yb6 69.1(6) . . ?
O237 Yb4 O122 81.5(13) . . ?
O237 Yb4 O418 129.3(8) . . ?
O418 Yb4 Yb1 105.0(6) . . ?
O418 Yb4 Yb3 109.8(6) . . ?
O418 Yb4 O41 73.6(8) . . ?
O418 Yb4 Yb5 68.9(6) . . ?
O418 Yb4 Yb6 160.9(6) . . ?
O418 Yb4 O122 80.9(13) . . ?
Yb1 Yb5 Yb3 87.70(5) . . ?
O13 Yb5 Yb1 31.8(4) . . ?
O13 Yb5 O14 66.4(6) . . ?
O13 Yb5 O23 65.7(6) . . ?
O13 Yb5 Yb3 83.0(5) . . ?
O13 Yb5 Yb4 83.0(5) . . ?
O13 Yb5 O338 135.0(7) . . ?
O13 Yb5 O358 75.2(7) . . ?
O13 Yb5 O3 129.5(9) . . ?
O14 Yb5 Yb1 35.4(4) . . ?
O14 Yb5 Yb3 83.6(4) . . ?
O14 Yb5 Yb4 31.0(4) . . ?
O14 Yb5 O3 129.9(8) . . ?
O23 Yb5 Yb1 85.5(4) . . ?
O23 Yb5 O14 99.7(5) . . ?
O23 Yb5 Yb3 31.5(4) . . ?
O23 Yb5 Yb4 83.7(4) . . ?
O23 Yb5 O3 130.3(8) . . ?
O32 Yb5 Yb1 81.6(4) . . ?
O32 Yb5 O13 93.9(6) . . ?
O32 Yb5 O14 61.3(5) . . ?
O32 Yb5 O23 62.4(6) . . ?
O32 Yb5 Yb3 31.7(4) . . ?
O32 Yb5 Yb4 30.9(4) . . ?
O32 Yb5 O338 78.9(6) . . ?
O32 Yb5 O358 139.2(7) . . ?
O32 Yb5 O3 136.5(8) . . ?
Yb4 Yb5 Yb1 58.99(5) . . ?
Yb4 Yb5 Yb3 58.33(5) . . ?
O338 Yb5 Yb1 155.1(5) . . ?
O338 Yb5 O14 137.4(6) . . ?
O338 Yb5 O23 71.9(6) . . ?
O338 Yb5 Yb3 67.6(5) . . ?
O338 Yb5 Yb4 107.0(5) . . ?
O338 Yb5 O358 81.9(8) . . ?
O338 Yb5 O3 70.5(9) . . ?
O358 Yb5 Yb1 103.7(6) . . ?
O358 Yb5 O14 138.4(7) . . ?
O358 Yb5 O23 77.5(7) . . ?
O358 Yb5 Yb3 107.5(6) . . ?
O358 Yb5 Yb4 155.6(6) . . ?
O358 Yb5 O3 66.2(9) . . ?
O417 Yb5 Yb1 105.0(5) . . ?
O417 Yb5 O13 136.3(7) . . ?
O417 Yb5 O14 73.1(6) . . ?
O417 Yb5 O23 139.5(6) . . ?
O417 Yb5 Yb3 108.7(5) . . ?
O417 Yb5 O32 80.2(7) . . ?
O417 Yb5 Yb4 69.9(5) . . ?
O417 Yb5 O338 86.7(7) . . ?
O417 Yb5 O358 134.1(8) . . ?
O417 Yb5 O3 68.1(9) . . ?
O457 Yb5 Yb1 70.8(6) . . ?
O457 Yb5 O13 78.2(8) . . ?
O457 Yb5 O14 79.4(7) . . ?
O457 Yb5 O23 140.2(7) . . ?
O457 Yb5 Yb3 158.5(6) . . ?
O457 Yb5 O32 139.4(7) . . ?
O457 Yb5 Yb4 108.6(6) . . ?
O457 Yb5 O338 133.7(8) . . ?
O457 Yb5 O358 77.7(9) . . ?
O457 Yb5 O417 78.9(8) . . ?
O457 Yb5 O3 63.2(10) . . ?
O3 Yb5 Yb1 134.1(7) . . ?
O3 Yb5 Yb3 138.2(7) . . ?
O3 Yb5 Yb4 138.0(7) . . ?
Yb1 Yb6 Yb3 87.75(5) . . ?
O12 Yb6 Yb1 31.5(4) . . ?
O12 Yb6 O15 65.0(6) . . ?
O12 Yb6 O22 66.3(6) . . ?
O12 Yb6 Yb3 83.7(4) . . ?
O12 Yb6 Yb4 83.1(4) . . ?
O12 Yb6 O118 74.0(7) . . ?
O12 Yb6 O158 136.5(6) . . ?
O12 Yb6 O2 126.9(11) . . ?
O15 Yb6 Yb1 34.3(4) . . ?
O15 Yb6 O22 98.2(6) . . ?
O15 Yb6 Yb3 83.4(4) . . ?
O15 Yb6 Yb4 31.4(4) . . ?
O15 Yb6 O2 130.3(12) . . ?
O22 Yb6 Yb1 85.1(4) . . ?
O22 Yb6 Yb3 30.8(4) . . ?
O22 Yb6 Yb4 82.9(4) . . ?
O22 Yb6 O2 131.5(12) . . ?
O33 Yb6 Yb1 82.0(4) . . ?
O33 Yb6 O12 94.7(6) . . ?
O33 Yb6 O15 61.9(6) . . ?
O33 Yb6 O22 61.6(6) . . ?
O33 Yb6 Yb3 31.6(4) . . ?
O33 Yb6 Yb4 31.3(4) . . ?
O33 Yb6 O118 139.3(7) . . ?
O33 Yb6 O158 76.2(6) . . ?
O33 Yb6 O218 140.5(7) . . ?
O33 Yb6 O2 138.4(11) . . ?
Yb4 Yb6 Yb1 59.01(5) . . ?
Yb4 Yb6 Yb3 58.35(5) . . ?
O118 Yb6 Yb1 102.4(5) . . ?
O118 Yb6 O15 136.1(7) . . ?
O118 Yb6 O22 78.4(7) . . ?
O118 Yb6 Yb3 107.7(5) . . ?
O118 Yb6 Yb4 154.8(6) . . ?
O118 Yb6 O158 85.5(7) . . ?
O118 Yb6 O2 65.5(12) . . ?
O158 Yb6 Yb1 154.0(5) . . ?
O158 Yb6 O15 135.6(6) . . ?
O158 Yb6 O22 72.2(6) . . ?
O158 Yb6 Yb3 66.3(5) . . ?
O158 Yb6 Yb4 104.6(5) . . ?
O158 Yb6 O2 73.7(12) . . ?
O218 Yb6 Yb1 69.4(5) . . ?
O218 Yb6 O12 75.0(7) . . ?
O218 Yb6 O15 79.5(7) . . ?
O218 Yb6 O22 137.8(7) . . ?
O218 Yb6 Yb3 156.9(6) . . ?
O218 Yb6 Yb4 109.2(5) . . ?
O218 Yb6 O118 75.3(8) . . ?
O218 Yb6 O158 136.4(7) . . ?
O218 Yb6 O2 62.8(12) . . ?
O238 Yb6 Yb1 105.3(6) . . ?
O238 Yb6 O12 136.2(7) . . ?
O238 Yb6 O15 74.3(7) . . ?
O238 Yb6 O22 137.7(7) . . ?
O238 Yb6 Yb3 107.5(6) . . ?
O238 Yb6 O33 79.1(7) . . ?
O238 Yb6 Yb4 69.2(6) . . ?
O238 Yb6 O118 135.5(8) . . ?
O238 Yb6 O158 84.5(8) . . ?
O238 Yb6 O218 82.7(8) . . ?
O238 Yb6 O2 70.1(12) . . ?
O2 Yb6 Yb1 132.2(11) . . ?
O2 Yb6 Yb3 139.9(11) . . ?
O2 Yb6 Yb4 139.2(11) . . ?
O112 C11 O111 137(6) . . ?
C11 O111 Yb1 135(3) . . ?
C11 O112 Yb2 131(3) . . ?
O122 C12 O121 130(9) . . ?
C12 O121 Yb3 132(5) . . ?
C12 O122 Yb4 131(5) . . ?
C120 C110 C160 120.0 . . ?
C120 C110 C111 122.9(7) . . ?
C160 C110 C111 117.0(7) . . ?
C110 C120 C130 120.0 . . ?
C110 C120 C121 121.5(9) . . ?
C130 C120 C121 118.4(9) . . ?
C140 C130 C120 120.0 . . ?
C130 C140 C150 120.0 . . ?
C130 C140 C141 120.2(12) . 3_556 ?
C150 C140 C141 119.6(12) . 3_556 ?
C140 C150 C151 125.0(7) . . ?
C160 C150 C140 120.0 . . ?
C160 C150 C151 114.9(8) . . ?
C150 C160 C110 120.0 . . ?
C112 C111 C110 118.2(11) . . ?
C112 C111 C116 120.0 . . ?
C116 C111 C110 121.8(11) . . ?
C111 C112 C113 120.0 . . ?
C114 C113 C112 120.0 . . ?
C113 C114 C115 120.0 . . ?
C113 C114 C117 119.4(10) . . ?
C115 C114 C117 120.6(10) . . ?
C116 C115 C114 120.0 . . ?
C115 C116 C111 120.0 . . ?
O117 C117 C114 113(2) . . ?
O117 C117 O118 130(3) . . ?
O118 C117 C114 117(2) . . ?
C117 O117 Yb2 138(2) . . ?
C117 O118 Yb6 135.8(19) . . ?
C122 C121 C120 121.1(14) . . ?
C122 C121 C126 120.0 . . ?
C126 C121 C120 118.6(14) . . ?
C123 C122 C121 120.0 . . ?
C122 C123 C124 120.0 . . ?
C123 C124 C127 121(2) . 1_556 ?
C125 C124 C123 120.0 . . ?
C125 C124 C127 119(2) . 1_556 ?
C124 C125 C126 120.0 . . ?
C125 C126 C121 120.0 . . ?
O127 C127 C124 110(10) . 1_554 ?
O128 C127 C124 113(10) . 1_554 ?
O128 C127 O127 136(4) . . ?
C127 O127 Nd1A 144(3) . . ?
C127 O127 Nd1B 129(3) . . ?
C127 O128 Nd3A 110(3) . . ?
C127 O128 Nd2B 145(3) . . ?
C142 C141 C140 121(8) . 2_554 ?
C142 C141 C146 120.0 . . ?
C146 C141 C140 119(9) . 2_554 ?
C143 C142 C141 120.0 . . ?
C144 C143 C142 120.0 . . ?
C143 C144 C147 120.6(10) . . ?
C145 C144 C143 120.0 . . ?
C145 C144 C147 119.3(10) . . ?
C144 C145 C146 120.0 . . ?
C145 C146 C141 120.0 . . ?
C144 C147 Nd6A 150.7(16) . . ?
O147 C147 C144 112(2) . . ?
O147 C147 Nd6A 40.6(17) . . ?
O148 C147 C144 123(3) . . ?
O148 C147 O147 124(4) . . ?
O148 C147 Nd6A 86(3) . . ?
C147 O147 Nd6A 118(2) . . ?
C147 O147 Nd6B 137(2) . . ?
C147 O148 Nd5B 151(3) . . ?
C152 C151 C150 121.4(15) . . ?
C152 C151 C156 120.0 . . ?
C156 C151 C150 118.6(15) . . ?
C151 C152 C153 120.0 . . ?
C154 C153 C152 120.0 . . ?
C153 C154 C155 120.0 . . ?
C153 C154 C157 122.5(18) . 3 ?
C155 C154 C157 117.5(18) . 3 ?
C156 C155 C154 120.0 . . ?
C155 C156 C151 120.0 . . ?
O157 C157 C154 119(5) . 2 ?
O158 C157 C154 118(5) . 2 ?
O158 C157 O157 123(3) . . ?
C157 O157 Yb3 142.6(19) . . ?
C157 O158 Yb6 140.2(19) . . ?
C220 C210 C260 120.0 . . ?
C220 C210 C211 119.6(12) . . ?
C260 C210 C211 120.2(12) . . ?
C230 C220 C210 120.0 . . ?
C220 C230 C240 120.0 . . ?
C220 C230 C231 116.6(10) . . ?
C240 C230 C231 123.4(10) . . ?
C230 C240 C241 119.1(12) . . ?
C250 C240 C230 120.0 . . ?
C250 C240 C241 120.6(12) . . ?
C260 C250 C240 120.0 . . ?
C210 C260 C261 125.6(12) . . ?
C250 C260 C210 120.0 . . ?
C250 C260 C261 114.3(12) . . ?
C212 C211 C210 121.6(13) . . ?
C212 C211 C216 120.0 . . ?
C216 C211 C210 118.2(14) . . ?
C211 C212 C213 120.0 . . ?
C214 C213 C212 120.0 . . ?
C213 C214 C215 120.0 . . ?
C213 C214 C217 120.3(10) . . ?
C215 C214 C217 119.5(10) . . ?
C214 C215 C216 120.0 . . ?
C215 C216 C211 120.0 . . ?
O217 C217 C214 110(2) . . ?
O218 C217 C214 116(2) . . ?
O218 C217 O217 125(3) . . ?
C217 O217 Yb1 136(2) . . ?
C217 O218 Yb6 134(2) . . ?
C232 C231 C230 121.9(11) . . ?
C232 C231 C236 120.0 . . ?
C236 C231 C230 117.7(10) . . ?
C231 C232 C233 120.0 . . ?
C234 C233 C232 120.0 . . ?
C233 C234 C237 119.2(15) . 3 ?
C235 C234 C233 120.0 . . ?
C235 C234 C237 120.6(15) . 3 ?
C234 C235 C236 120.0 . . ?
C231 C236 C235 120.0 . . ?
O237 C237 C234 116(4) . 2 ?
O238 C237 C234 118(4) . 2 ?
O238 C237 O237 125(4) . . ?
C237 O237 Yb4 138(2) . . ?
C237 O238 Yb6 135(2) . . ?
C242 C241 C240 117.5(12) . . ?
C242 C241 C246 120.0 . . ?
C246 C241 C240 122.3(13) . . ?
C241 C242 C243 120.0 . . ?
C244 C243 C242 120.0 . . ?
C243 C244 C245 120.0 . . ?
C243 C244 C247 119.4(10) . . ?
C245 C244 C247 120.4(10) . . ?
C244 C245 C246 120.0 . . ?
C245 C246 C241 120.0 . . ?
C244 C247 Nd6A 152.2(14) . 3 ?
O247 C247 C244 123(3) . . ?
O247 C247 O248 119(5) . . ?
O247 C247 Nd6A 85(3) . 3 ?
O248 C247 C244 117(3) . . ?
O248 C247 Nd6A 36(2) . 3 ?
C247 O247 Nd4B 152(3) . 3 ?
C247 O248 Nd6A 126(3) . 3 ?
C247 O248 Nd6B 145(3) . 3 ?
Nd6B O248 Nd6A 19.2(3) 3 3 ?
C262 C261 C260 119.9(12) . . ?
C262 C261 C266 120.0 . . ?
C266 C261 C260 120.1(12) . . ?
C263 C262 C261 120.0 . . ?
C262 C263 C264 120.0 . . ?
C263 C264 C267 120.1(10) . . ?
C265 C264 C263 120.0 . . ?
C265 C264 C267 119.8(10) . . ?
C266 C265 C264 120.0 . . ?
C265 C266 C261 120.0 . . ?
O267 C267 C264 113(2) . . ?
O268 C267 C264 114(3) . . ?
O268 C267 O267 133(4) . . ?
C267 O267 Nd1A 146(3) . . ?
C267 O267 Nd1B 131(3) . . ?
C267 O268 Nd2A 111(2) . . ?
C267 O268 Nd2B 142(2) . . ?
C320 C310 C360 120.0 . . ?
C320 C310 C321 99.7(17) . 1_556 ?
C360 C310 C321 140.2(17) . 1_556 ?
C310 C320 C330 120.0 . . ?
C310 C320 C331 147.5(18) . . ?
C330 C320 C331 92.5(18) . . ?
C340 C330 C320 120.0 . . ?
C330 C340 C350 120.0 . . ?
C330 C340 C351 136.1(18) . . ?
C350 C340 C351 103.8(18) . . ?
C340 C350 C361 142.3(15) . 3_566 ?
C360 C350 C340 120.0 . . ?
C360 C350 C361 93.4(16) . 3_566 ?
C350 C360 C310 120.0 . . ?
C322 C321 C310 113.6(17) . 1_554 ?
C322 C321 C326 120.0 . . ?
C326 C321 C310 125.5(17) . 1_554 ?
C321 C322 C323 120.0 . . ?
C322 C323 C324 120.0 . . ?
C323 C324 C327 119.8(10) . . ?
C325 C324 C323 120.0 . . ?
C325 C324 C327 120.2(10) . . ?
C326 C325 C324 120.0 . . ?
C325 C326 C321 120.0 . . ?
C324 C327 Nd6A 152.6(13) . . ?
O327 C327 C324 114(2) . . ?
O327 C327 Nd6A 39.8(17) . . ?
O328 C327 C324 118(3) . . ?
O328 C327 O327 128(3) . . ?
O328 C327 Nd6A 89(2) . . ?
C327 O327 Nd6A 120(2) . . ?
C327 O327 Nd6B 139(2) . . ?
C327 O328 Nd5B 144(3) . . ?
C332 C331 C320 109.3(17) . . ?
C332 C331 C336 120.0 . . ?
C336 C331 C320 130.3(17) . . ?
C331 C332 C333 120.0 . . ?
C332 C333 C334 120.0 . . ?
C333 C334 C337 119.3(18) . . ?
C335 C334 C333 120.0 . . ?
C335 C334 C337 120.6(18) . . ?
C334 C335 C336 120.0 . . ?
C335 C336 C331 120.0 . . ?
O337 C337 C334 115(2) . . ?
O338 C337 C334 117(2) . . ?
O338 C337 O337 126(2) . . ?
C337 O337 Yb3 138(2) . . ?
C337 O338 Yb5 137.9(17) . . ?
C352 C351 C340 113.8(19) . . ?
C352 C351 C356 120.0 . . ?
C356 C351 C340 125(2) . . ?
C351 C352 C353 120.0 . . ?
C354 C353 C352 120.0 . . ?
C353 C354 C355 120.0 . . ?
C353 C354 C357 115(2) . 3_565 ?
C355 C354 C357 119(2) . 3_565 ?
C356 C355 C354 120.0 . . ?
C355 C356 C351 120.0 . . ?
O357 C357 C354 117(6) . 2_665 ?
O357 C357 O358 124(4) . . ?
O358 C357 C354 119(6) . 2_665 ?
C357 O357 Yb2 138(2) . . ?
C357 O358 Yb5 136(2) . . ?
C362 C361 C350 123(5) . 2_664 ?
C362 C361 C366 120.0 . . ?
C366 C361 C350 115(3) . 2_664 ?
C363 C362 C361 120.0 . . ?
C362 C363 C364 120.0 . . ?
C363 C364 C367 119.8(10) . . ?
C365 C364 C363 120.0 . . ?
C365 C364 C367 120.2(10) . . ?
C364 C365 C366 120.0 . . ?
C365 C366 C361 120.0 . . ?
O367 C367 C364 113(2) . . ?
O367 C367 O368 135(4) . . ?
O368 C367 C364 112(3) . . ?
C367 O367 Nd3A 111(2) . . ?
C367 O367 Nd3B 142(3) . . ?
C367 O368 Nd1A 142(3) . . ?
C367 O368 Nd1B 128(3) . . ?
C420 C410 C460 120.0 . . ?
C420 C410 C411 122.9(13) . . ?
C460 C410 C411 117.1(13) . . ?
C410 C420 C421 122.9(15) . . ?
C430 C420 C410 120.0 . . ?
C430 C420 C421 117.1(15) . . ?
C420 C430 C440 120.0 . . ?
C430 C440 C441 115.2(15) . . ?
C450 C440 C430 120.0 . . ?
C450 C440 C441 124.8(15) . . ?
C440 C450 C460 120.0 . . ?
C440 C450 C451 122.0(14) . 3_565 ?
C460 C450 C451 117.2(14) . 3_565 ?
C450 C460 C410 120.0 . . ?
C412 C411 C410 121.8(11) . . ?
C412 C411 C416 120.0 . . ?
C416 C411 C410 118.1(11) . . ?
C413 C412 C411 120.0 . . ?
C412 C413 C414 120.0 . . ?
C413 C414 C415 120.0 . . ?
C413 C414 C417 120.5(9) . . ?
C415 C414 C417 119.5(9) . . ?
C416 C415 C414 120.0 . . ?
C415 C416 C411 120.0 . . ?
O417 C417 C414 117.1(19) . . ?
O417 C417 O418 129(2) . . ?
O418 C417 C414 113.9(19) . . ?
C417 O417 Yb5 134.6(17) . . ?
C417 O418 Yb4 137.4(18) . . ?
C422 C421 C420 117.5(13) . . ?
C422 C421 C426 120.0 . . ?
C426 C421 C420 122.5(14) . . ?
C423 C422 C421 120.0 . . ?
C422 C423 C424 120.0 . . ?
C423 C424 C427 119.6(10) . . ?
C425 C424 C423 120.0 . . ?
C425 C424 C427 120.2(10) . . ?
C424 C425 C426 120.0 . . ?
C425 C426 C421 120.0 . . ?
C424 C427 Nd6A 152.3(13) . . ?
O427 C427 C424 120(3) . . ?
O427 C427 O428 123(4) . . ?
O427 C427 Nd6A 88(2) . . ?
O428 C427 C424 114(2) . . ?
O428 C427 Nd6A 40.5(18) . . ?
C427 O427 Nd4B 151(3) . . ?
C427 O428 Nd6A 119(2) . . ?
C427 O428 Nd6B 138(3) . . ?
C442 C441 C440 121.2(12) . . ?
C442 C441 C446 120.0 . . ?
C446 C441 C440 118.7(12) . . ?
C443 C442 C441 120.0 . . ?
C442 C443 C444 120.0 . . ?
C443 C444 C447 120.1(10) . . ?
C445 C444 C443 120.0 . . ?
C445 C444 C447 119.9(10) . . ?
C444 C445 C446 120.0 . . ?
C445 C446 C441 120.0 . . ?
O447 C447 C444 111(2) . . ?
O448 C447 C444 112(2) . . ?
O448 C447 O447 136(3) . . ?
C447 O447 Nd1A 142(2) . 3_565 ?
C447 O447 Nd1B 127(2) . 3_565 ?
Nd1B O447 Nd1A 17.0(3) 3_565 3_565 ?
C447 O448 Nd2A 113(2) . 3_565 ?
C447 O448 Nd3B 138(2) . 3_565 ?
Nd3B O448 Nd2A 65.3(7) 3_565 3_565 ?
C452 C451 C450 117(2) . 2_665 ?
C452 C451 C456 120.0 . . ?
C456 C451 C450 123(2) . 2_665 ?
C451 C452 C453 120.0 . . ?
C454 C453 C452 120.0 . . ?
C453 C454 C455 120.0 . . ?
C453 C454 C457 119.8(10) . . ?
C455 C454 C457 120.0(10) . . ?
C456 C455 C454 120.0 . . ?
C455 C456 C451 120.0 . . ?
O457 C457 C454 115(3) . . ?
O458 C457 C454 109(3) . . ?
O458 C457 O457 135(5) . . ?
C457 O457 Yb5 131(3) . . ?
C457 O458 Yb1 133(3) . . ?
O127 Nd1A O368 85.2(11) . . ?
O127 Nd1A O10A 105(3) . . ?
O267 Nd1A O127 82.2(10) . . ?
O267 Nd1A O368 141.7(11) . . ?
O267 Nd1A O10A 113(3) . . ?
O368 Nd1A O10A 105(3) . . ?
O447 Nd1A O127 143.1(10) 2_665 . ?
O447 Nd1A O267 85.7(10) 2_665 . ?
O447 Nd1A O368 83.0(10) 2_665 . ?
O447 Nd1A O10A 112(3) 2_665 . ?
O2A Nd1A O127 72.7(9) . . ?
O2A Nd1A O267 71.8(9) . . ?
O2A Nd1A O368 69.9(9) . . ?
O2A Nd1A O447 70.4(9) . 2_665 ?
O2A Nd1A O10A 174(3) . . ?
Nd1A O2A Nd2A 128.3(7) . . ?
Nd3A O2A Nd1A 128.4(7) . . ?
Nd3A O2A Nd2A 102.9(6) . . ?
O268 Nd2A Nd3A 87.5(7) . . ?
O268 Nd2A Nd4A 79.3(7) . . ?
O268 Nd2A Nd5A 134.1(7) . . ?
O448 Nd2A O268 136.8(10) 2_665 . ?
O448 Nd2A Nd3A 87.9(6) 2_665 . ?
O448 Nd2A Nd4A 134.2(7) 2_665 . ?
O448 Nd2A Nd5A 79.3(7) 2_665 . ?
O2A Nd2A O268 76.6(9) . . ?
O2A Nd2A O448 73.5(9) . 2_665 ?
O2A Nd2A Nd3A 38.5(4) . . ?
O2A Nd2A O4A 120.5(9) . . ?
O2A Nd2A Nd4A 96.7(5) . . ?
O2A Nd2A Nd5A 95.0(5) . . ?
O2A Nd2A O7A 62.8(10) . . ?
O2A Nd2A O8A 61.1(13) . . ?
Nd3A Nd2A Nd4A 62.33(13) . . ?
Nd3A Nd2A Nd5A 62.45(14) . . ?
O4A Nd2A O268 111.2(8) . . ?
O4A Nd2A O448 110.6(8) . 2_665 ?
O4A Nd2A Nd3A 82.1(8) . . ?
O4A Nd2A Nd4A 36.6(6) . . ?
O4A Nd2A Nd5A 36.2(6) . . ?
O4A Nd2A O8A 71.1(15) . . ?
Nd4A Nd2A Nd5A 56.58(14) . . ?
O7A Nd2A O268 60.9(12) . . ?
O7A Nd2A O448 126.0(11) . 2_665 ?
O7A Nd2A Nd3A 38.1(9) . . ?
O7A Nd2A O4A 70.8(12) . . ?
O7A Nd2A Nd4A 36.3(10) . . ?
O7A Nd2A Nd5A 74.9(11) . . ?
O7A Nd2A O8A 72.4(16) . . ?
O8A Nd2A O268 127.5(13) . . ?
O8A Nd2A O448 59.2(15) . 2_665 ?
O8A Nd2A Nd3A 40.1(12) . . ?
O8A Nd2A Nd4A 76.6(13) . . ?
O8A Nd2A Nd5A 36.4(13) . . ?
O128 Nd3A O367 135.3(10) . . ?
O128 Nd3A Nd2A 86.6(7) . . ?
O128 Nd3A Nd4A 79.7(7) . . ?
O128 Nd3A Nd5A 134.0(7) . . ?
O367 Nd3A Nd2A 87.2(7) . . ?
O367 Nd3A Nd4A 133.9(7) . . ?
O367 Nd3A Nd5A 79.4(7) . . ?
O2A Nd3A O128 75.2(9) . . ?
O2A Nd3A O367 72.5(9) . . ?
O2A Nd3A Nd2A 38.6(4) . . ?
O2A Nd3A O3A 117.7(9) . . ?
O2A Nd3A Nd4A 96.8(5) . . ?
O2A Nd3A Nd5A 95.0(5) . . ?
O2A Nd3A O8A 63.4(14) . . ?
Nd2A Nd3A Nd4A 62.32(13) . . ?
Nd2A Nd3A Nd5A 62.27(13) . . ?
O3A Nd3A O128 111.7(8) . . ?
O3A Nd3A O367 110.4(8) . . ?
O3A Nd3A Nd2A 79.2(8) . . ?
O3A Nd3A Nd4A 35.0(6) . . ?
O3A Nd3A Nd5A 34.4(6) . . ?
Nd4A Nd3A Nd5A 56.53(14) . . ?
O7A Nd3A O128 60.1(13) . . ?
O7A Nd3A O367 126.0(11) . . ?
O7A Nd3A O2A 63.4(10) . . ?
O7A Nd3A Nd2A 38.8(9) . . ?
O7A Nd3A O3A 68.4(12) . . ?
O7A Nd3A Nd4A 35.9(10) . . ?
O7A Nd3A Nd5A 75.1(11) . . ?
O7A Nd3A O8A 75.6(18) . . ?
O8A Nd3A O128 129.5(15) . . ?
O8A Nd3A O367 57.0(16) . . ?
O8A Nd3A Nd2A 43.0(14) . . ?
O8A Nd3A O3A 68.4(15) . . ?
O8A Nd3A Nd4A 77.9(15) . . ?
O8A Nd3A Nd5A 35.2(14) . . ?
Nd3A O3A Nd4A 110.4(10) . . ?
Nd3A O3A Nd5A 111.3(11) . . ?
Nd5A O3A Nd4A 102.1(9) . . ?
Nd2A O4A Nd4A 106.9(11) . . ?
Nd5A O4A Nd2A 107.5(11) . . ?
Nd5A O4A Nd4A 99.5(10) . . ?
Nd3A Nd4A Nd2A 55.34(12) . . ?
O3A Nd4A Nd2A 73.1(8) . . ?
O3A Nd4A Nd3A 34.6(6) . . ?
O3A Nd4A O4A 72.5(11) . . ?
O3A Nd4A Nd5A 38.8(5) . . ?
O3A Nd4A O5A 64.4(7) . . ?
O3A Nd4A O7A 65.7(11) . . ?
O3A Nd4A O12A 143(2) . . ?
O3A Nd4A O8 72.7(10) . . ?
O4A Nd4A Nd2A 36.5(6) . . ?
O4A Nd4A Nd3A 76.2(9) . . ?
O4A Nd4A Nd5A 40.1(5) . . ?
O4A Nd4A O5A 64.0(7) . . ?
O4A Nd4A O7A 68.9(12) . . ?
O4A Nd4A O12A 145(2) . . ?
Nd5A Nd4A Nd2A 61.73(15) . . ?
Nd5A Nd4A Nd3A 61.83(15) . . ?
O5A Nd4A Nd2A 97.5(5) . . ?
O5A Nd4A Nd3A 97.2(5) . . ?
O5A Nd4A Nd5A 40.6(4) . . ?
O5A Nd4A O12A 124(2) . . ?
O7A Nd4A Nd2A 34.3(9) . . ?
O7A Nd4A Nd3A 33.4(9) . . ?
O7A Nd4A Nd5A 78.1(9) . . ?
O7A Nd4A O5A 118.7(10) . . ?
O7A Nd4A O12A 117(2) . . ?
O12A Nd4A Nd2A 132(2) . . ?
O12A Nd4A Nd3A 129(2) . . ?
O12A Nd4A Nd5A 165(2) . . ?
O8 Nd4A Nd2A 102.9(9) . . ?
O8 Nd4A Nd3A 57.4(8) . . ?
O8 Nd4A O4A 133.1(12) . . ?
O8 Nd4A Nd5A 111.4(9) . . ?
O8 Nd4A O5A 124.0(11) . . ?
O8 Nd4A O7A 68.6(12) . . ?
O8 Nd4A O12A 74(2) . . ?
Nd2A Nd5A Nd3A 55.28(13) . . ?
O3A Nd5A Nd2A 73.2(8) . . ?
O3A Nd5A Nd3A 34.3(6) . . ?
O3A Nd5A O4A 73.0(11) . . ?
O3A Nd5A Nd4A 39.1(5) . . ?
O3A Nd5A O5A 64.9(7) . . ?
O3A Nd5A O8A 67.4(14) . . ?
O3A Nd5A O11A 143(2) . . ?
O3A Nd5A O5 71.5(8) . . ?
O3A Nd5A O53 122.3(17) . . ?
O4A Nd5A Nd2A 36.4(6) . . ?
O4A Nd5A Nd3A 76.2(9) . . ?
O4A Nd5A Nd4A 40.4(5) . . ?
O4A Nd5A O5A 64.5(7) . . ?
O4A Nd5A O11A 144(2) . . ?
O4A Nd5A O5 132.7(11) . . ?
O4A Nd5A O53 55.6(16) . . ?
Nd4A Nd5A Nd2A 61.69(14) . . ?
Nd4A Nd5A Nd3A 61.63(14) . . ?
O5A Nd5A Nd2A 97.8(5) . . ?
O5A Nd5A Nd3A 97.3(5) . . ?
O5A Nd5A Nd4A 40.9(4) . . ?
O5A Nd5A O11A 127(2) . . ?
O5A Nd5A O5 123.1(9) . . ?
O5A Nd5A O53 108.1(16) . . ?
O8A Nd5A Nd2A 37.9(14) . . ?
O8A Nd5A Nd3A 34.3(13) . . ?
O8A Nd5A O4A 72.7(16) . . ?
O8A Nd5A Nd4A 81.7(13) . . ?
O8A Nd5A O5A 122.6(14) . . ?
O8A Nd5A O11A 111(3) . . ?
O8A Nd5A O5 65.4(16) . . ?
O8A Nd5A O53 73(2) . . ?
O11A Nd5A Nd2A 129(2) . . ?
O11A Nd5A Nd3A 128(2) . . ?
O11A Nd5A Nd4A 168(2) . . ?
O11A Nd5A O53 90(3) . . ?
O5 Nd5A Nd2A 102.8(7) . . ?
O5 Nd5A Nd3A 56.9(7) . . ?
O5 Nd5A Nd4A 110.5(7) . . ?
O5 Nd5A O11A 74(2) . . ?
O5 Nd5A O53 125.8(17) . . ?
O53 Nd5A Nd2A 50.2(15) . . ?
O53 Nd5A Nd3A 103.1(15) . . ?
O53 Nd5A Nd4A 96.0(15) . . ?
Nd5A O5A Nd4A 98.5(7) . . ?
Nd6A O5A Nd4A 130.9(7) . . ?
Nd6A O5A Nd5A 130.6(7) . . ?
C147 Nd6A C247 89.5(11) . 2 ?
C147 Nd6A C427 159.3(9) . . ?
O147 Nd6A C147 21.9(10) . . ?
O147 Nd6A C247 95.0(11) . 2 ?
O147 Nd6A O248 91.1(11) . 2 ?
O147 Nd6A C327 88.2(9) . . ?
O147 Nd6A O327 84.8(11) . . ?
O147 Nd6A C427 177.8(11) . . ?
O147 Nd6A O428 158.7(11) . . ?
O147 Nd6A O9A 94.2(18) . . ?
O248 Nd6A C147 92.6(11) 2 . ?
O248 Nd6A C247 18.4(8) 2 2 ?
O248 Nd6A C327 178.7(10) 2 . ?
O248 Nd6A C427 90.5(11) 2 . ?
O248 Nd6A O428 85.4(11) 2 . ?
O248 Nd6A O9A 82.9(17) 2 . ?
C327 Nd6A C147 86.3(10) . . ?
C327 Nd6A C247 160.7(8) . 2 ?
C327 Nd6A C427 90.2(9) . . ?
O327 Nd6A C147 90.7(11) . . ?
O327 Nd6A C247 178.8(10) . 2 ?
O327 Nd6A O248 160.4(11) . 2 ?
O327 Nd6A C327 20.5(7) . . ?
O327 Nd6A C427 93.2(10) . . ?
O327 Nd6A O428 91.4(11) . . ?
O327 Nd6A O9A 78.3(17) . . ?
C427 Nd6A C247 87.0(11) . 2 ?
O428 Nd6A C147 177.9(12) . . ?
O428 Nd6A C247 88.3(11) . 2 ?
O428 Nd6A C327 95.6(10) . . ?
O428 Nd6A C427 20.3(8) . . ?
O428 Nd6A O9A 64.5(18) . . ?
O5A Nd6A C147 79.5(9) . . ?
O5A Nd6A O147 101.4(10) . . ?
O5A Nd6A C247 80.0(8) . 2 ?
O5A Nd6A O248 98.4(10) . 2 ?
O5A Nd6A C327 80.7(8) . . ?
O5A Nd6A O327 101.2(10) . . ?
O5A Nd6A C427 79.8(8) . . ?
O5A Nd6A O428 100.0(10) . . ?
O5A Nd6A O9A 164.3(18) . . ?
O9A Nd6A C147 116.1(18) . . ?
O9A Nd6A C247 100.6(17) . 2 ?
O9A Nd6A C327 98.2(16) . . ?
O9A Nd6A C427 84.6(17) . . ?
Nd2A O7A Nd4A 109.4(16) . . ?
Nd3A O7A Nd2A 103.0(14) . . ?
Nd3A O7A Nd4A 110.6(15) . . ?
Nd3A O8A Nd2A 96.9(19) . . ?
Nd3A O8A Nd5A 111(2) . . ?
Nd5A O8A Nd2A 106(2) . . ?
O127 Nd1B O267 87.9(11) . . ?
O127 Nd1B O368 92.0(11) . . ?
O127 Nd1B O447 176.9(11) . 2_665 ?
O127 Nd1B O10B 98.5(18) . . ?
O267 Nd1B O10B 76.9(18) . . ?
O368 Nd1B O267 175.4(11) . . ?
O368 Nd1B O447 88.8(11) . 2_665 ?
O368 Nd1B O10B 107.6(19) . . ?
O447 Nd1B O267 91.0(10) 2_665 . ?
O447 Nd1B O10B 84.1(17) 2_665 . ?
O2B Nd1B O127 87.9(10) . . ?
O2B Nd1B O267 87.0(10) . . ?
O2B Nd1B O368 88.3(10) . . ?
O2B Nd1B O10B 162.4(18) . . ?
Nd1B O2B Nd2B 129.3(7) . . ?
Nd1B O2B Nd3B 128.9(7) . . ?
Nd3B O2B Nd2B 101.9(5) . . ?
O128 Nd2B O268 86.6(10) . . ?
O128 Nd2B Nd3B 102.3(7) . . ?
O128 Nd2B Nd4B 160.5(7) . . ?
O128 Nd2B Nd5B 108.5(7) . . ?
O128 Nd2B O12B 105.7(18) . . ?
O268 Nd2B Nd3B 102.4(7) . . ?
O268 Nd2B Nd4B 106.9(7) . . ?
O268 Nd2B Nd5B 159.5(7) . . ?
O268 Nd2B O12B 106.7(18) . . ?
O2B Nd2B O128 73.5(9) . . ?
O2B Nd2B O268 75.0(9) . . ?
O2B Nd2B Nd3B 39.0(4) . . ?
O2B Nd2B Nd4B 96.0(5) . . ?
O2B Nd2B Nd5B 95.7(5) . . ?
O2B Nd2B O12B 178.2(18) . . ?
O2B Nd2B O8 124.2(11) . . ?
Nd3B Nd2B Nd4B 61.63(13) . . ?
Nd3B Nd2B Nd5B 61.66(13) . . ?
O3B Nd2B O128 90.1(10) . . ?
O3B Nd2B O268 138.1(8) . . ?
O3B Nd2B O2B 64.2(7) . . ?
O3B Nd2B Nd3B 37.9(4) . . ?
O3B Nd2B O4B 67.3(10) . . ?
O3B Nd2B Nd4B 70.4(7) . . ?
O3B Nd2B Nd5B 32.8(5) . . ?
O3B Nd2B O12B 114.3(17) . . ?
O3B Nd2B O8 73.0(9) . . ?
O4B Nd2B O128 137.4(8) . . ?
O4B Nd2B O268 87.6(12) . . ?
O4B Nd2B O2B 64.2(7) . . ?
O4B Nd2B Nd3B 38.6(5) . . ?
O4B Nd2B Nd4B 33.6(6) . . ?
O4B Nd2B Nd5B 71.9(9) . . ?
O4B Nd2B O12B 116.4(17) . . ?
O4B Nd2B O8 127.9(13) . . ?
Nd4B Nd2B Nd5B 55.20(11) . . ?
O8B Nd2B O128 136.4(14) . . ?
O8B Nd2B O268 136.2(14) . . ?
O8B Nd2B O2B 118.0(11) . . ?
O8B Nd2B Nd3B 79.0(11) . . ?
O8B Nd2B O3B 64.0(12) . . ?
O8B Nd2B O4B 66.1(14) . . ?
O8B Nd2B Nd4B 35.1(12) . . ?
O8B Nd2B Nd5B 33.7(11) . . ?
O8B Nd2B O12B 61(2) . . ?
O8B Nd2B O8 66.8(15) . . ?
O12B Nd2B Nd3B 140.3(17) . . ?
O12B Nd2B Nd4B 84.3(16) . . ?
O12B Nd2B Nd5B 82.9(17) . . ?
O8 Nd2B O128 72.5(11) . . ?
O8 Nd2B O268 143.5(11) . . ?
O8 Nd2B Nd3B 110.9(9) . . ?
O8 Nd2B Nd4B 101.7(9) . . ?
O8 Nd2B Nd5B 56.6(8) . . ?
O8 Nd2B O12B 54.0(18) . . ?
O367 Nd3B O448 88.4(10) . 2_665 ?
O367 Nd3B Nd2B 103.4(7) . . ?
O367 Nd3B Nd4B 160.9(7) . . ?
O367 Nd3B Nd5B 108.1(7) . . ?
O367 Nd3B O11B 102.2(14) . . ?
O367 Nd3B O5 68.8(9) . . ?
O367 Nd3B O53 154.1(15) . . ?
O448 Nd3B Nd2B 102.3(7) 2_665 . ?
O448 Nd3B Nd4B 105.9(7) 2_665 . ?
O448 Nd3B Nd5B 158.9(7) 2_665 . ?
O448 Nd3B O11B 103.2(13) 2_665 . ?
O448 Nd3B O5 142.9(10) 2_665 . ?
O448 Nd3B O53 70.3(13) 2_665 . ?
O2B Nd3B O367 74.9(9) . . ?
O2B Nd3B O448 75.3(9) . 2_665 ?
O2B Nd3B Nd2B 39.1(4) . . ?
O2B Nd3B Nd4B 96.2(5) . . ?
O2B Nd3B Nd5B 95.9(5) . . ?
O2B Nd3B O11B 176.7(13) . . ?
O2B Nd3B O5 122.7(10) . . ?
O2B Nd3B O53 111.8(15) . . ?
Nd2B Nd3B Nd4B 61.82(13) . . ?
Nd2B Nd3B Nd5B 61.83(13) . . ?
O3B Nd3B O367 90.3(10) . . ?
O3B Nd3B O448 138.5(8) . 2_665 ?
O3B Nd3B O2B 64.4(7) . . ?
O3B Nd3B Nd2B 38.2(4) . . ?
O3B Nd3B O4B 67.4(10) . . ?
O3B Nd3B Nd4B 70.6(7) . . ?
O3B Nd3B Nd5B 32.9(5) . . ?
O3B Nd3B O11B 117.6(12) . . ?
O3B Nd3B O5 72.9(8) . . ?
O3B Nd3B O53 115.3(15) . . ?
O4B Nd3B O367 138.7(8) . . ?
O4B Nd3B O448 87.0(12) . 2_665 ?
O4B Nd3B O2B 64.2(7) . . ?
O4B Nd3B Nd2B 38.6(5) . . ?
O4B Nd3B Nd4B 33.8(6) . . ?
O4B Nd3B Nd5B 72.0(9) . . ?
O4B Nd3B O11B 118.8(13) . . ?
O4B Nd3B O5 129.5(12) . . ?
O4B Nd3B O53 57.1(15) . . ?
Nd4B Nd3B Nd5B 55.30(12) . . ?
O7B Nd3B O367 134.5(17) . . ?
O7B Nd3B O448 135.5(17) . 2_665 ?
O7B Nd3B O2B 120.7(15) . . ?
O7B Nd3B Nd2B 81.6(15) . . ?
O7B Nd3B O3B 65.7(15) . . ?
O7B Nd3B O4B 68.6(17) . . ?
O7B Nd3B Nd4B 37.1(16) . . ?
O7B Nd3B Nd5B 34.7(14) . . ?
O7B Nd3B O11B 62.5(19) . . ?
O7B Nd3B O5 67.3(17) . . ?
O7B Nd3B O53 65.2(19) . . ?
O11B Nd3B Nd2B 144.1(12) . . ?
O11B Nd3B Nd4B 87.0(12) . . ?
O11B Nd3B Nd5B 86.5(12) . . ?
O11B Nd3B O53 70.0(18) . . ?
O5 Nd3B Nd2B 111.0(7) . . ?
O5 Nd3B Nd4B 103.9(7) . . ?
O5 Nd3B Nd5B 57.8(7) . . ?
O5 Nd3B O11B 56.9(13) . . ?
O5 Nd3B O53 120.3(15) . . ?
O53 Nd3B Nd2B 95.6(14) . . ?
O53 Nd3B Nd4B 44.9(13) . . ?
O53 Nd3B Nd5B 96.3(12) . . ?
Nd3B O3B Nd2B 103.9(8) . . ?
Nd5B O3B Nd2B 113.7(9) . . ?
Nd5B O3B Nd3B 113.9(9) . . ?
Nd2B O4B Nd3B 102.8(10) . . ?
Nd4B O4B Nd2B 112.4(11) . . ?
Nd4B O4B Nd3B 112.0(11) . . ?
O247 Nd4B Nd2B 101.8(9) 2 . ?
O247 Nd4B Nd3B 155.5(9) 2 . ?
O247 Nd4B O4B 131.7(10) 2 . ?
O247 Nd4B Nd5B 98.8(9) 2 . ?
O247 Nd4B O5B 73.9(10) 2 . ?
O247 Nd4B O7B 141.0(16) 2 . ?
O247 Nd4B O8B 82.5(14) 2 . ?
O247 Nd4B O46 80.7(15) 2 . ?
O247 Nd4B O53 156.7(14) 2 . ?
O427 Nd4B O247 95.0(13) . 2 ?
O427 Nd4B Nd2B 157.6(10) . . ?
O427 Nd4B Nd3B 103.5(10) . . ?
O427 Nd4B O4B 133.2(10) . . ?
O427 Nd4B Nd5B 100.6(9) . . ?
O427 Nd4B O5B 72.5(11) . . ?
O427 Nd4B O7B 85.3(14) . . ?
O427 Nd4B O8B 139.2(14) . . ?
O427 Nd4B O46 142.7(15) . . ?
O427 Nd4B O53 77.3(17) . . ?
Nd3B Nd4B Nd2B 56.55(12) . . ?
O4B Nd4B Nd2B 34.0(6) . . ?
O4B Nd4B Nd3B 34.2(6) . . ?
O4B Nd4B Nd5B 78.2(9) . . ?
O4B Nd4B O5B 117.9(10) . . ?
O4B Nd4B O7B 61.5(14) . . ?
O4B Nd4B O8B 63.9(13) . . ?
O4B Nd4B O46 59.7(14) . . ?
O4B Nd4B O53 58.4(15) . . ?
Nd5B Nd4B Nd2B 62.43(12) . . ?
Nd5B Nd4B Nd3B 62.39(13) . . ?
O5B Nd4B Nd2B 97.8(5) . . ?
O5B Nd4B Nd3B 96.3(5) . . ?
O5B Nd4B Nd5B 39.7(4) . . ?
O5B Nd4B O7B 69.0(14) . . ?
O5B Nd4B O8B 67.6(12) . . ?
O5B Nd4B O46 138.8(14) . . ?
O5B Nd4B O53 122.9(13) . . ?
O7B Nd4B Nd2B 72.3(11) . . ?
O7B Nd4B Nd3B 29.2(12) . . ?
O7B Nd4B Nd5B 43.5(13) . . ?
O7B Nd4B O46 120.9(17) . . ?
O7B Nd4B O53 61.2(16) . . ?
O8B Nd4B Nd2B 32.3(11) . . ?
O8B Nd4B Nd3B 73.0(10) . . ?
O8B Nd4B Nd5B 40.7(10) . . ?
O8B Nd4B O7B 72.7(15) . . ?
O8B Nd4B O46 77.4(16) . . ?
O8B Nd4B O53 117.8(17) . . ?
O46 Nd4B Nd2B 56.1(12) . . ?
O46 Nd4B Nd3B 93.6(12) . . ?
O46 Nd4B Nd5B 116.7(12) . . ?
O53 Nd4B Nd2B 92.2(14) . . ?
O53 Nd4B Nd3B 46.3(12) . . ?
O53 Nd4B Nd5B 104.2(10) . . ?
O53 Nd4B O46 92.1(18) . . ?
O148 Nd5B Nd2B 101.6(10) . . ?
O148 Nd5B Nd3B 155.0(9) . . ?
O148 Nd5B O3B 132.0(10) . . ?
O148 Nd5B Nd4B 98.1(9) . . ?
O148 Nd5B O5B 73.4(11) . . ?
O148 Nd5B O7B 141.9(17) . . ?
O148 Nd5B O8B 81.6(14) . . ?
O328 Nd5B O148 97.6(13) . . ?
O328 Nd5B Nd2B 155.1(9) . . ?
O328 Nd5B Nd3B 100.8(9) . . ?
O328 Nd5B O3B 130.5(10) . . ?
O328 Nd5B Nd4B 99.3(9) . . ?
O328 Nd5B O5B 72.7(11) . . ?
O328 Nd5B O7B 82.2(14) . . ?
O328 Nd5B O8B 139.6(15) . . ?
Nd3B Nd5B Nd2B 56.51(13) . . ?
O3B Nd5B Nd2B 33.5(5) . . ?
O3B Nd5B Nd3B 33.3(5) . . ?
O3B Nd5B Nd4B 76.7(7) . . ?
O3B Nd5B O5B 116.3(8) . . ?
O3B Nd5B O7B 59.9(13) . . ?
O3B Nd5B O8B 62.7(13) . . ?
Nd4B Nd5B Nd2B 62.36(12) . . ?
Nd4B Nd5B Nd3B 62.30(13) . . ?
O5B Nd5B Nd2B 97.6(5) . . ?
O5B Nd5B Nd3B 96.0(5) . . ?
O5B Nd5B Nd4B 39.6(4) . . ?
O5B Nd5B O7B 70.2(15) . . ?
O5B Nd5B O8B 68.3(13) . . ?
O7B Nd5B Nd2B 72.9(12) . . ?
O7B Nd5B Nd3B 28.3(13) . . ?
O7B Nd5B Nd4B 45.2(14) . . ?
O8B Nd5B Nd2B 31.7(11) . . ?
O8B Nd5B Nd3B 73.4(11) . . ?
O8B Nd5B Nd4B 41.8(12) . . ?
O8B Nd5B O7B 74.9(17) . . ?
Nd4B O5B Nd5B 100.7(7) . . ?
Nd6B O5B Nd4B 129.8(7) . . ?
Nd6B O5B Nd5B 129.3(7) . . ?
O147 Nd6B O248 91.4(11) . 2 ?
O147 Nd6B O327 84.8(11) . . ?
O147 Nd6B O428 163.2(12) . . ?
O147 Nd6B O5B 83.4(10) . . ?
O248 Nd6B O327 161.3(11) 2 . ?
O248 Nd6B O428 86.2(11) 2 . ?
O248 Nd6B O5B 80.5(10) 2 . ?
O327 Nd6B O428 92.1(11) . . ?
O327 Nd6B O5B 80.9(9) . . ?
O428 Nd6B O5B 79.8(10) . . ?
O9B Nd6B O147 83.9(19) . . ?
O9B Nd6B O327 108.6(19) . . ?
O9B Nd6B O428 112.6(19) . . ?
O9B Nd6B O5B 163.4(19) . . ?
Nd3B O7B Nd4B 114(2) . . ?
Nd3B O7B Nd5B 117(2) . . ?
Nd5B O7B Nd4B 91(2) . . ?
Nd2B O8B Nd4B 112.6(19) . . ?
Nd2B O8B Nd5B 114.6(19) . . ?
Nd5B O8B Nd4B 97.5(16) . . ?
Nd4B O53 Nd3B 88.9(14) . . ?

loop_
_geom_bond_atom_site_label_1
_geom_bond_atom_site_label_2
_geom_bond_distance
_geom_bond_site_symmetry_2
_geom_bond_publ_flag
Yb1 O11 2.23(3) . ?
Yb1 O12 2.288(16) . ?
Yb1 O13 2.298(19) . ?
Yb1 O14 2.414(16) . ?
Yb1 O15 2.370(18) . ?
Yb1 Yb2 3.852(3) . ?
Yb1 Yb4 3.885(3) . ?
Yb1 Yb5 3.946(3) . ?
Yb1 Yb6 3.945(3) . ?
Yb1 O111 2.339(18) . ?
Yb1 O217 2.28(3) . ?
Yb1 O458 2.31(3) . ?
O12 Yb2 2.333(16) . ?
O12 Yb6 2.369(17) . ?
O13 Yb2 2.303(19) . ?
O13 Yb5 2.38(2) . ?
O14 Yb4 2.236(16) . ?
O14 Yb5 2.447(16) . ?
O15 Yb4 2.254(18) . ?
O15 Yb6 2.441(18) . ?
Yb2 O21 2.49(4) . ?
Yb2 O22 2.387(17) . ?
Yb2 O23 2.391(17) . ?
Yb2 Yb3 3.887(3) . ?
Yb2 Yb5 3.950(3) . ?
Yb2 Yb6 3.949(3) . ?
Yb2 O112 2.323(17) . ?
Yb2 O117 2.33(3) . ?
Yb2 O357 2.34(2) . ?
O22 Yb3 2.227(17) . ?
O22 Yb6 2.450(17) . ?
O23 Yb3 2.264(17) . ?
O23 Yb5 2.432(17) . ?
Yb3 O31 2.53(3) . ?
Yb3 O32 2.308(17) . ?
Yb3 O33 2.300(16) . ?
Yb3 Yb4 3.846(3) . ?
Yb3 Yb5 3.949(3) . ?
Yb3 Yb6 3.947(3) . ?
Yb3 O121 2.34(2) . ?
Yb3 O157 2.30(2) . ?
Yb3 O337 2.33(3) . ?
O32 Yb4 2.272(17) . ?
O32 Yb5 2.353(18) . ?
O33 Yb4 2.285(16) . ?
O33 Yb6 2.354(17) . ?
Yb4 O41 2.30(2) . ?
Yb4 Yb5 3.944(3) . ?
Yb4 Yb6 3.943(3) . ?
Yb4 O122 2.34(2) . ?
Yb4 O237 2.28(2) . ?
Yb4 O418 2.29(2) . ?
Yb5 O338 2.38(2) . ?
Yb5 O358 2.39(2) . ?
Yb5 O417 2.34(2) . ?
Yb5 O457 2.31(3) . ?
Yb5 O3 2.72(3) . ?
Yb6 O118 2.41(2) . ?
Yb6 O158 2.41(2) . ?
Yb6 O218 2.37(2) . ?
Yb6 O238 2.35(2) . ?
Yb6 O2 2.93(5) . ?
C11 O111 1.16(3) . ?
C11 O112 1.15(3) . ?
C12 O121 1.40(5) . ?
C12 O122 1.39(5) . ?
C110 C120 1.3900 . ?
C110 C160 1.3900 . ?
C110 C111 1.491(18) . ?
C120 C130 1.3900 . ?
C120 C121 1.52(2) . ?
C130 C140 1.3900 . ?
C140 C150 1.3900 . ?
C140 C141 1.507(19) 3_556 ?
C150 C160 1.3900 . ?
C150 C151 1.52(2) . ?
C111 C112 1.3900 . ?
C111 C116 1.3900 . ?
C112 C113 1.3900 . ?
C113 C114 1.3900 . ?
C114 C115 1.3900 . ?
C114 C117 1.54(2) . ?
C115 C116 1.3900 . ?
C117 O117 1.18(3) . ?
C117 O118 1.23(3) . ?
C121 C122 1.3900 . ?
C121 C126 1.3900 . ?
C122 C123 1.3900 . ?
C123 C124 1.3900 . ?
C124 C125 1.3900 . ?
C124 C127 1.57(4) 1_556 ?
C125 C126 1.3900 . ?
C127 O127 1.15(3) . ?
C127 O128 1.13(3) . ?
O127 Nd1A 2.46(3) . ?
O127 Nd1B 2.32(3) . ?
O128 Nd3A 2.61(3) . ?
O128 Nd2B 2.47(3) . ?
C141 C142 1.3900 . ?
C141 C146 1.3900 . ?
C142 C143 1.3900 . ?
C143 C144 1.3900 . ?
C144 C145 1.3900 . ?
C144 C147 1.57(2) . ?
C145 C146 1.3900 . ?
C147 O147 1.27(4) . ?
C147 O148 1.09(4) . ?
C147 Nd6A 3.02(3) . ?
O147 Nd6A 2.21(3) . ?
O147 Nd6B 2.21(3) . ?
O148 Nd5B 2.28(4) . ?
C151 C152 1.3900 . ?
C151 C156 1.3900 . ?
C152 C153 1.3900 . ?
C153 C154 1.3900 . ?
C154 C155 1.3900 . ?
C154 C157 1.49(3) 3 ?
C155 C156 1.3900 . ?
C157 O157 1.20(3) . ?
C157 O158 1.20(3) . ?
C210 C220 1.3900 . ?
C210 C260 1.3900 . ?
C210 C211 1.503(19) . ?
C220 C230 1.3900 . ?
C230 C240 1.3900 . ?
C230 C231 1.529(15) . ?
C240 C250 1.3900 . ?
C240 C241 1.498(18) . ?
C250 C260 1.3900 . ?
C260 C261 1.530(17) . ?
C211 C212 1.3900 . ?
C211 C216 1.3900 . ?
C212 C213 1.3900 . ?
C213 C214 1.3900 . ?
C214 C215 1.3900 . ?
C214 C217 1.57(2) . ?
C215 C216 1.3900 . ?
C217 O217 1.32(4) . ?
C217 O218 1.26(4) . ?
C231 C232 1.3900 . ?
C231 C236 1.3900 . ?
C232 C233 1.3900 . ?
C233 C234 1.3900 . ?
C234 C235 1.3900 . ?
C234 C237 1.50(4) 3 ?
C235 C236 1.3900 . ?
C237 O237 1.30(3) . ?
C237 O238 1.29(3) . ?
C241 C242 1.3900 . ?
C241 C246 1.3900 . ?
C242 C243 1.3900 . ?
C243 C244 1.3900 . ?
C244 C245 1.3900 . ?
C244 C247 1.54(5) . ?
C245 C246 1.3900 . ?
C247 O247 1.17(3) . ?
C247 O248 1.20(3) . ?
C247 Nd6A 3.07(4) 3 ?
O247 Nd4B 2.24(3) 3 ?
O248 Nd6A 2.22(3) 3 ?
O248 Nd6B 2.21(3) 3 ?
C261 C262 1.3900 . ?
C261 C266 1.3900 . ?
C262 C263 1.3900 . ?
C263 C264 1.3900 . ?
C264 C265 1.3900 . ?
C264 C267 1.52(3) . ?
C265 C266 1.3900 . ?
C267 O267 1.17(3) . ?
C267 O268 1.16(3) . ?
O267 Nd1A 2.46(3) . ?
O267 Nd1B 2.34(3) . ?
O268 Nd2A 2.59(3) . ?
O268 Nd2B 2.47(3) . ?
C310 C320 1.3900 . ?
C310 C360 1.3900 . ?
C310 C321 1.52(3) 1_556 ?
C320 C330 1.3900 . ?
C320 C331 1.55(3) . ?
C330 C340 1.3900 . ?
C340 C350 1.3900 . ?
C340 C351 1.57(3) . ?
C350 C360 1.3900 . ?
C350 C361 1.70(3) 3_566 ?
C321 C322 1.3900 . ?
C321 C326 1.3900 . ?
C322 C323 1.3900 . ?
C323 C324 1.3900 . ?
C324 C325 1.3900 . ?
C324 C327 1.56(2) . ?
C325 C326 1.3900 . ?
C327 O327 1.22(3) . ?
C327 O328 1.19(3) . ?
C327 Nd6A 3.02(3) . ?
O327 Nd6A 2.22(3) . ?
O327 Nd6B 2.22(3) . ?
O328 Nd5B 2.26(4) . ?
C331 C332 1.3900 . ?
C331 C336 1.3900 . ?
C332 C333 1.3900 . ?
C333 C334 1.3900 . ?
C334 C335 1.3900 . ?
C334 C337 1.50(2) . ?
C335 C336 1.3900 . ?
C337 O337 1.23(3) . ?
C337 O338 1.22(3) . ?
C351 C352 1.3900 . ?
C351 C356 1.3900 . ?
C352 C353 1.3900 . ?
C353 C354 1.3900 . ?
C354 C355 1.3900 . ?
C354 C357 1.58(4) 3_565 ?
C355 C356 1.3900 . ?
C357 O357 1.23(3) . ?
C357 O358 1.23(3) . ?
C361 C362 1.3900 . ?
C361 C366 1.3900 . ?
C362 C363 1.3900 . ?
C363 C364 1.3900 . ?
C364 C365 1.3900 . ?
C364 C367 1.52(3) . ?
C365 C366 1.3900 . ?
C367 O367 1.18(3) . ?
C367 O368 1.18(3) . ?
O367 Nd3A 2.62(3) . ?
O367 Nd3B 2.47(3) . ?
O368 Nd1A 2.48(3) . ?
O368 Nd1B 2.33(3) . ?
C410 C420 1.3900 . ?
C410 C460 1.3900 . ?
C410 C411 1.547(19) . ?
C420 C430 1.3900 . ?
C420 C421 1.53(2) . ?
C430 C440 1.3900 . ?
C440 C450 1.3900 . ?
C440 C441 1.511(19) . ?
C450 C460 1.3900 . ?
C450 C451 1.50(2) 3_565 ?
C411 C412 1.3900 . ?
C411 C416 1.3900 . ?
C412 C413 1.3900 . ?
C413 C414 1.3900 . ?
C414 C415 1.3900 . ?
C414 C417 1.52(2) . ?
C415 C416 1.3900 . ?
C417 O417 1.26(3) . ?
C417 O418 1.31(3) . ?
C421 C422 1.3900 . ?
C421 C426 1.3900 . ?
C422 C423 1.3900 . ?
C423 C424 1.3900 . ?
C424 C425 1.3900 . ?
C424 C427 1.56(2) . ?
C425 C426 1.3900 . ?
C427 O427 1.19(3) . ?
C427 O428 1.21(3) . ?
C427 Nd6A 3.03(3) . ?
O427 Nd4B 2.20(4) . ?
O428 Nd6A 2.26(3) . ?
O428 Nd6B 2.23(3) . ?
C441 C442 1.3900 . ?
C441 C446 1.3900 . ?
C442 C443 1.3900 . ?
C443 C444 1.3900 . ?
C444 C445 1.3900 . ?
C444 C447 1.52(2) . ?
C445 C446 1.3900 . ?
C447 O447 1.22(2) . ?
C447 O448 1.20(2) . ?
O447 Nd1A 2.44(3) 3_565 ?
O447 Nd1B 2.33(3) 3_565 ?
O448 Nd2A 2.56(3) 3_565 ?
O448 Nd3B 2.47(3) 3_565 ?
C451 C452 1.3900 . ?
C451 C456 1.3900 . ?
C452 C453 1.3900 . ?
C453 C454 1.3900 . ?
C454 C455 1.3900 . ?
C454 C457 1.60(6) . ?
C455 C456 1.3900 . ?
C457 O457 1.30(5) . ?
C457 O458 1.30(5) . ?
Nd1A O2A 2.340(14) . ?
Nd1A O10A 2.70(7) . ?
O2A Nd2A 2.345(14) . ?
O2A Nd3A 2.338(14) . ?
Nd2A Nd3A 3.663(6) . ?
Nd2A O4A 2.45(2) . ?
Nd2A Nd4A 3.944(7) . ?
Nd2A Nd5A 3.945(8) . ?
Nd2A O7A 2.36(4) . ?
Nd2A O8A 2.52(6) . ?
Nd3A O3A 2.391(19) . ?
Nd3A Nd4A 3.944(7) . ?
Nd3A Nd5A 3.951(8) . ?
Nd3A O7A 2.32(4) . ?
Nd3A O8A 2.38(5) . ?
O3A Nd4A 2.413(19) . ?
O3A Nd5A 2.397(19) . ?
O4A Nd4A 2.46(2) . ?
O4A Nd5A 2.44(2) . ?
Nd4A Nd5A 3.739(8) . ?
Nd4A O5A 2.477(16) . ?
Nd4A O7A 2.47(4) . ?
Nd4A O12A 2.95(8) . ?
Nd4A O8 2.43(4) . ?
Nd5A O5A 2.460(16) . ?
Nd5A O8A 2.43(6) . ?
Nd5A O11A 2.97(8) . ?
Nd5A O5 2.59(3) . ?
Nd5A O53 2.68(4) . ?
O5A Nd6A 2.19(2) . ?
Nd6A O9A 2.74(7) . ?
Nd1B O2B 2.301(14) . ?
Nd1B O10B 2.71(6) . ?
O2B Nd2B 2.407(15) . ?
O2B Nd3B 2.405(15) . ?
Nd2B Nd3B 3.736(7) . ?
Nd2B O3B 2.378(17) . ?
Nd2B O4B 2.39(2) . ?
Nd2B Nd4B 3.947(7) . ?
Nd2B Nd5B 3.949(6) . ?
Nd2B O8B 2.28(5) . ?
Nd2B O12B 2.78(5) . ?
Nd2B O8 2.45(4) . ?
Nd3B O3B 2.366(17) . ?
Nd3B O4B 2.39(2) . ?
Nd3B Nd4B 3.940(8) . ?
Nd3B Nd5B 3.943(7) . ?
Nd3B O7B 2.10(6) . ?
Nd3B O11B 2.77(5) . ?
Nd3B O5 2.57(3) . ?
Nd3B O53 2.85(6) . ?
O3B Nd5B 2.339(17) . ?
O4B Nd4B 2.36(2) . ?
Nd4B Nd5B 3.658(6) . ?
Nd4B O5B 2.373(16) . ?
Nd4B O7B 2.59(6) . ?
Nd4B O8B 2.46(5) . ?
Nd4B O46 2.97(6) . ?
Nd4B O53 2.78(6) . ?
Nd5B O5B 2.380(16) . ?
Nd5B O7B 2.52(6) . ?
Nd5B O8B 2.41(4) . ?
O5B Nd6B 2.288(19) . ?
Nd6B O9B 2.14(6) . ?

loop_
_geom_torsion_atom_site_label_1
_geom_torsion_atom_site_label_2
_geom_torsion_atom_site_label_3
_geom_torsion_atom_site_label_4
_geom_torsion
_geom_torsion_site_symmetry_1
_geom_torsion_site_symmetry_2
_geom_torsion_site_symmetry_3
_geom_torsion_site_symmetry_4
_geom_torsion_publ_flag
O111 C11 O112 Yb2 4(9) . . . . ?
O112 C11 O111 Yb1 -4(10) . . . . ?
O121 C12 O122 Yb4 -1(3) . . . . ?
O122 C12 O121 Yb3 1(3) . . . . ?
C110 C120 C130 C140 0.0 . . . . ?
C110 C120 C121 C122 61.0(16) . . . . ?
C110 C120 C121 C126 -125.5(13) . . . . ?
C110 C111 C112 C113 -179.7(4) . . . . ?
C110 C111 C116 C115 179.7(4) . . . . ?
C120 C110 C160 C150 0.0 . . . . ?
C120 C110 C111 C112 -127.1(12) . . . . ?
C120 C110 C111 C116 53.2(12) . . . . ?
C120 C130 C140 C150 0.0 . . . . ?
C120 C130 C140 C141 175.2(16) . . . 3_556 ?
C120 C121 C122 C123 173.4(15) . . . . ?
C120 C121 C126 C125 -173.6(15) . . . . ?
C130 C120 C121 C122 -114.6(13) . . . . ?
C130 C120 C121 C126 58.9(15) . . . . ?
C130 C140 C150 C160 0.0 . . . . ?
C130 C140 C150 C151 -177.5(12) . . . . ?
C140 C150 C160 C110 0.0 . . . . ?
C140 C150 C151 C152 121.9(13) . . . . ?
C140 C150 C151 C156 -57.4(13) . . . . ?
C140 C141 C142 C143 173(10) 2_554 . . . ?
C140 C141 C146 C145 -173(9) 2_554 . . . ?
C150 C151 C152 C153 -179.2(7) . . . . ?
C150 C151 C156 C155 179.2(7) . . . . ?
C160 C110 C120 C130 0.0 . . . . ?
C160 C110 C120 C121 -175.5(11) . . . . ?
C160 C110 C111 C112 56.0(10) . . . . ?
C160 C110 C111 C116 -123.7(10) . . . . ?
C160 C150 C151 C152 -55.7(11) . . . . ?
C160 C150 C151 C156 125.1(12) . . . . ?
C111 C110 C120 C130 -176.8(11) . . . . ?
C111 C110 C120 C121 7.7(14) . . . . ?
C111 C110 C160 C150 177.0(10) . . . . ?
C111 C112 C113 C114 0.0 . . . . ?
C112 C111 C116 C115 0.0 . . . . ?
C112 C113 C114 C115 0.0 . . . . ?
C112 C113 C114 C117 -179.1(14) . . . . ?
C113 C114 C115 C116 0.0 . . . . ?
C113 C114 C117 O117 167(2) . . . . ?
C113 C114 C117 O118 -16(3) . . . . ?
C114 C115 C116 C111 0.0 . . . . ?
C114 C117 O117 Yb2 -169.0(18) . . . . ?
C114 C117 O118 Yb6 176.2(15) . . . . ?
C115 C114 C117 O117 -12(3) . . . . ?
C115 C114 C117 O118 165(2) . . . . ?
C116 C111 C112 C113 0.0 . . . . ?
C117 C114 C115 C116 179.1(14) . . . . ?
O117 C117 O118 Yb6 -7(5) . . . . ?
O118 C117 O117 Yb2 14(6) . . . . ?
C121 C120 C130 C140 175.7(11) . . . . ?
C121 C122 C123 C124 0.0 . . . . ?
C122 C121 C126 C125 0.0 . . . . ?
C122 C123 C124 C125 0.0 . . . . ?
C122 C123 C124 C127 175(2) . . . 1_556 ?
C123 C124 C125 C126 0.0 . . . . ?
C124 C125 C126 C121 0.0 . . . . ?
C124 C127 O127 Nd1A -156(6) 1_554 . . . ?
C124 C127 O127 Nd1B -166(6) 1_554 . . . ?
C124 C127 O128 Nd3A -141(6) 1_554 . . . ?
C124 C127 O128 Nd2B 145(7) 1_554 . . . ?
C126 C121 C122 C123 0.0 . . . . ?
C127 C124 C125 C126 -175(2) 1_556 . . . ?
O127 C127 O128 Nd3A 43(7) . . . . ?
O127 C127 O128 Nd2B -31(9) . . . . ?
O128 C127 O127 Nd1A 20(9) . . . . ?
O128 C127 O127 Nd1B 11(8) . . . . ?
C141 C140 C150 C160 -175.2(16) 3_556 . . . ?
C141 C140 C150 C151 7.3(18) 3_556 . . . ?
C141 C142 C143 C144 0.0 . . . . ?
C142 C141 C146 C145 0.0 . . . . ?
C142 C143 C144 C145 0.0 . . . . ?
C142 C143 C144 C147 -178(2) . . . . ?
C143 C144 C145 C146 0.0 . . . . ?
C143 C144 C147 O147 -4(4) . . . . ?
C143 C144 C147 O148 -174(4) . . . . ?
C143 C144 C147 Nd6A 13(5) . . . . ?
C144 C145 C146 C141 0.0 . . . . ?
C144 C147 O147 Nd6A 167.3(18) . . . . ?
C144 C147 O147 Nd6B 164(2) . . . . ?
C144 C147 O148 Nd5B 155(5) . . . . ?
C145 C144 C147 O147 178(3) . . . . ?
C145 C144 C147 O148 8(6) . . . . ?
C145 C144 C147 Nd6A -165(4) . . . . ?
C146 C141 C142 C143 0.0 . . . . ?
C147 C144 C145 C146 178(2) . . . . ?
O147 C147 O148 Nd5B -14(11) . . . . ?
O148 C147 O147 Nd6A -23(7) . . . . ?
O148 C147 O147 Nd6B -26(8) . . . . ?
C151 C150 C160 C110 177.7(10) . . . . ?
C151 C152 C153 C154 0.0 . . . . ?
C152 C151 C156 C155 0.0 . . . . ?
C152 C153 C154 C155 0.0 . . . . ?
C152 C153 C154 C157 179.5(19) . . . 3 ?
C153 C154 C155 C156 0.0 . . . . ?
C154 C155 C156 C151 0.0 . . . . ?
C154 C157 O157 Yb3 -172(8) 2 . . . ?
C154 C157 O158 Yb6 177(8) 2 . . . ?
C156 C151 C152 C153 0.0 . . . . ?
C157 C154 C155 C156 -179.5(18) 3 . . . ?
O157 C157 O158 Yb6 -5(5) . . . . ?
O158 C157 O157 Yb3 10(5) . . . . ?
C210 C220 C230 C240 0.0 . . . . ?
C210 C220 C230 C231 -178.5(9) . . . . ?
C210 C260 C261 C262 124.9(12) . . . . ?
C210 C260 C261 C266 -55.7(15) . . . . ?
C210 C211 C212 C213 -175.4(18) . . . . ?
C210 C211 C216 C215 175.5(17) . . . . ?
C220 C210 C260 C250 0.0 . . . . ?
C220 C210 C260 C261 175.7(11) . . . . ?
C220 C210 C211 C212 125.7(13) . . . . ?
C220 C210 C211 C216 -49.7(15) . . . . ?
C220 C230 C240 C250 0.0 . . . . ?
C220 C230 C240 C241 174.4(10) . . . . ?
C220 C230 C231 C232 51.8(14) . . . . ?
C220 C230 C231 C236 -121.0(9) . . . . ?
C230 C240 C250 C260 0.0 . . . . ?
C230 C240 C241 C242 58.5(15) . . . . ?
C230 C240 C241 C246 -127.4(12) . . . . ?
C230 C231 C232 C233 -172.7(15) . . . . ?
C230 C231 C236 C235 173.0(15) . . . . ?
C240 C230 C231 C232 -126.6(12) . . . . ?
C240 C230 C231 C236 60.6(12) . . . . ?
C240 C250 C260 C210 0.0 . . . . ?
C240 C250 C260 C261 -176.1(10) . . . . ?
C240 C241 C242 C243 174.3(17) . . . . ?
C240 C241 C246 C245 -174.0(17) . . . . ?
C250 C240 C241 C242 -127.1(12) . . . . ?
C250 C240 C241 C246 47.0(15) . . . . ?
C250 C260 C261 C262 -59.2(13) . . . . ?
C250 C260 C261 C266 120.2(12) . . . . ?
C260 C210 C220 C230 0.0 . . . . ?
C260 C210 C211 C212 -49.9(16) . . . . ?
C260 C210 C211 C216 134.6(12) . . . . ?
C260 C261 C262 C263 179.4(16) . . . . ?
C260 C261 C266 C265 -179.4(16) . . . . ?
C211 C210 C220 C230 -175.6(10) . . . . ?
C211 C210 C260 C250 175.6(10) . . . . ?
C211 C210 C260 C261 -8.7(14) . . . . ?
C211 C212 C213 C214 0.0 . . . . ?
C212 C211 C216 C215 0.0 . . . . ?
C212 C213 C214 C215 0.0 . . . . ?
C212 C213 C214 C217 175(2) . . . . ?
C213 C214 C215 C216 0.0 . . . . ?
C213 C214 C217 O217 34(3) . . . . ?
C213 C214 C217 O218 -177(3) . . . . ?
C214 C215 C216 C211 0.0 . . . . ?
C214 C217 O217 Yb1 -176(2) . . . . ?
C214 C217 O218 Yb6 -170.3(16) . . . . ?
C215 C214 C217 O217 -152(2) . . . . ?
C215 C214 C217 O218 -2(4) . . . . ?
C216 C211 C212 C213 0.0 . . . . ?
C217 C214 C215 C216 -175(2) . . . . ?
O217 C217 O218 Yb6 -26(6) . . . . ?
O218 C217 O217 Yb1 37(6) . . . . ?
C231 C230 C240 C250 178.4(10) . . . . ?
C231 C230 C240 C241 -7.2(13) . . . . ?
C231 C232 C233 C234 0.0 . . . . ?
C232 C231 C236 C235 0.0 . . . . ?
C232 C233 C234 C235 0.0 . . . . ?
C232 C233 C234 C237 -174(2) . . . 3 ?
C233 C234 C235 C236 0.0 . . . . ?
C234 C235 C236 C231 0.0 . . . . ?
C234 C237 O237 Yb4 168(6) 2 . . . ?
C234 C237 O238 Yb6 -173(6) 2 . . . ?
C236 C231 C232 C233 0.0 . . . . ?
C237 C234 C235 C236 174(2) 3 . . . ?
O237 C237 O238 Yb6 23(6) . . . . ?
O238 C237 O237 Yb4 -28(6) . . . . ?
C241 C240 C250 C260 -174.4(11) . . . . ?
C241 C242 C243 C244 0.0 . . . . ?
C242 C241 C246 C245 0.0 . . . . ?
C242 C243 C244 C245 0.0 . . . . ?
C242 C243 C244 C247 -175(2) . . . . ?
C243 C244 C245 C246 0.0 . . . . ?
C243 C244 C247 O247 -15(5) . . . . ?
C243 C244 C247 O248 175(3) . . . . ?
C243 C244 C247 Nd6A 164(4) . . . 3 ?
C244 C245 C246 C241 0.0 . . . . ?
C244 C247 O247 Nd4B -158(5) . . . 3 ?
C244 C247 O248 Nd6A -170.8(19) . . . 3 ?
C244 C247 O248 Nd6B -172(3) . . . 3 ?
C245 C244 C247 O247 170(4) . . . . ?
C245 C244 C247 O248 1(4) . . . . ?
C245 C244 C247 Nd6A -11(5) . . . 3 ?
C246 C241 C242 C243 0.0 . . . . ?
C247 C244 C245 C246 175(2) . . . . ?
O247 C247 O248 Nd6A 19(6) . . . 3 ?
O247 C247 O248 Nd6B 18(8) . . . 3 ?
O248 C247 O247 Nd4B 12(10) . . . 3 ?
C261 C262 C263 C264 0.0 . . . . ?
C262 C261 C266 C265 0.0 . . . . ?
C262 C263 C264 C265 0.0 . . . . ?
C262 C263 C264 C267 177.1(17) . . . . ?
C263 C264 C265 C266 0.0 . . . . ?
C263 C264 C267 O267 -9(3) . . . . ?
C263 C264 C267 O268 173(2) . . . . ?
C264 C265 C266 C261 0.0 . . . . ?
C264 C267 O267 Nd1A 151(3) . . . . ?
C264 C267 O267 Nd1B 162(2) . . . . ?
C264 C267 O268 Nd2A 142.4(16) . . . . ?
C264 C267 O268 Nd2B -142(3) . . . . ?
C265 C264 C267 O267 168(2) . . . . ?
C265 C264 C267 O268 -9(3) . . . . ?
C266 C261 C262 C263 0.0 . . . . ?
C267 C264 C265 C266 -177.1(17) . . . . ?
O267 C267 O268 Nd2A -35(4) . . . . ?
O267 C267 O268 Nd2B 41(5) . . . . ?
O268 C267 O267 Nd1A -32(6) . . . . ?
O268 C267 O267 Nd1B -21(5) . . . . ?
C310 C320 C330 C340 0.0 . . . . ?
C310 C320 C331 C332 50(2) . . . . ?
C310 C320 C331 C336 -123(2) . . . . ?
C310 C321 C322 C323 -170(2) 1_554 . . . ?
C310 C321 C326 C325 169(2) 1_554 . . . ?
C320 C310 C360 C350 0.0 . . . . ?
C320 C330 C340 C350 0.0 . . . . ?
C320 C330 C340 C351 -176.3(16) . . . . ?
C320 C331 C332 C333 -174(2) . . . . ?
C320 C331 C336 C335 172(3) . . . . ?
C330 C320 C331 C332 -128.2(14) . . . . ?
C330 C320 C331 C336 59(2) . . . . ?
C330 C340 C350 C360 0.0 . . . . ?
C330 C340 C350 C361 149(2) . . . 3_566 ?
C330 C340 C351 C352 -39.0(19) . . . . ?
C330 C340 C351 C356 152.0(11) . . . . ?
C340 C350 C360 C310 0.0 . . . . ?
C340 C351 C352 C353 -169.6(16) . . . . ?
C340 C351 C356 C355 168.4(16) . . . . ?
C350 C340 C351 C352 144.4(11) . . . . ?
C350 C340 C351 C356 -24.6(10) . . . . ?
C350 C361 C362 C363 165(9) 2_664 . . . ?
C350 C361 C366 C365 -166(9) 2_664 . . . ?
C360 C310 C320 C330 0.0 . . . . ?
C360 C310 C320 C331 -177.5(18) . . . . ?
C321 C310 C320 C330 177.0(17) 1_556 . . . ?
C321 C310 C320 C331 -0.5(18) 1_556 . . . ?
C321 C310 C360 C350 -175(3) 1_556 . . . ?
C321 C322 C323 C324 0.0 . . . . ?
C322 C321 C326 C325 0.0 . . . . ?
C322 C323 C324 C325 0.0 . . . . ?
C322 C323 C324 C327 177.1(18) . . . . ?
C323 C324 C325 C326 0.0 . . . . ?
C323 C324 C327 O327 0(3) . . . . ?
C323 C324 C327 O328 178(2) . . . . ?
C323 C324 C327 Nd6A -16(4) . . . . ?
C324 C325 C326 C321 0.0 . . . . ?
C324 C327 O327 Nd6A -169.0(16) . . . . ?
C324 C327 O327 Nd6B -169(2) . . . . ?
C324 C327 O328 Nd5B -158(3) . . . . ?
C325 C324 C327 O327 177(2) . . . . ?
C325 C324 C327 O328 -5(3) . . . . ?
C325 C324 C327 Nd6A 161(3) . . . . ?
C326 C321 C322 C323 0.0 . . . . ?
C327 C324 C325 C326 -177.1(18) . . . . ?
O327 C327 O328 Nd5B 20(6) . . . . ?
O328 C327 O327 Nd6A 13(4) . . . . ?
O328 C327 O327 Nd6B 13(5) . . . . ?
C331 C320 C330 C340 178.7(10) . . . . ?
C331 C332 C333 C334 0.0 . . . . ?
C332 C331 C336 C335 0.0 . . . . ?
C332 C333 C334 C335 0.0 . . . . ?
C332 C333 C334 C337 176(2) . . . . ?
C333 C334 C335 C336 0.0 . . . . ?
C333 C334 C337 O337 -5(3) . . . . ?
C333 C334 C337 O338 165(2) . . . . ?
C334 C335 C336 C331 0.0 . . . . ?
C334 C337 O337 Yb3 -174(2) . . . . ?
C334 C337 O338 Yb5 -172.0(17) . . . . ?
C335 C334 C337 O337 171(2) . . . . ?
C335 C334 C337 O338 -20(3) . . . . ?
C336 C331 C332 C333 0.0 . . . . ?
C337 C334 C335 C336 -176(2) . . . . ?
O337 C337 O338 Yb5 -4(5) . . . . ?
O338 C337 O337 Yb3 18(5) . . . . ?
C351 C340 C350 C360 177.3(11) . . . . ?
C351 C340 C350 C361 -33.3(18) . . . 3_566 ?
C351 C352 C353 C354 0.0 . . . . ?
C352 C351 C356 C355 0.0 . . . . ?
C352 C353 C354 C355 0.0 . . . . ?
C352 C353 C354 C357 -153(2) . . . 3_565 ?
C353 C354 C355 C356 0.0 . . . . ?
C354 C355 C356 C351 0.0 . . . . ?
C354 C357 O357 Yb2 149(4) 2_665 . . . ?
C354 C357 O358 Yb5 -160(4) 2_665 . . . ?
C356 C351 C352 C353 0.0 . . . . ?
C357 C354 C355 C356 152(2) 3_565 . . . ?
O357 C357 O358 Yb5 24(6) . . . . ?
O358 C357 O357 Yb2 -35(6) . . . . ?
C361 C350 C360 C310 -161.8(12) 3_566 . . . ?
C361 C362 C363 C364 0.0 . . . . ?
C362 C361 C366 C365 0.0 . . . . ?
C362 C363 C364 C365 0.0 . . . . ?
C362 C363 C364 C367 -179.2(19) . . . . ?
C363 C364 C365 C366 0.0 . . . . ?
C363 C364 C367 O367 -8(3) . . . . ?
C363 C364 C367 O368 164(2) . . . . ?
C364 C365 C366 C361 0.0 . . . . ?
C364 C367 O367 Nd3A 139.8(18) . . . . ?
C364 C367 O367 Nd3B -146(3) . . . . ?
C364 C367 O368 Nd1A 152(3) . . . . ?
C364 C367 O368 Nd1B 163.6(19) . . . . ?
C365 C364 C367 O367 172(2) . . . . ?
C365 C364 C367 O368 -15(3) . . . . ?
C366 C361 C362 C363 0.0 . . . . ?
C367 C364 C365 C366 179.2(19) . . . . ?
O367 C367 O368 Nd1A -38(8) . . . . ?
O367 C367 O368 Nd1B -26(7) . . . . ?
O368 C367 O367 Nd3A -30(6) . . . . ?
O368 C367 O367 Nd3B 44(7) . . . . ?
C410 C420 C430 C440 0.0 . . . . ?
C410 C420 C421 C422 -51.2(16) . . . . ?
C410 C420 C421 C426 129.8(15) . . . . ?
C410 C411 C412 C413 176.4(14) . . . . ?
C410 C411 C416 C415 -176.6(14) . . . . ?
C420 C410 C460 C450 0.0 . . . . ?
C420 C410 C411 C412 133.5(12) . . . . ?
C420 C410 C411 C416 -50.0(15) . . . . ?
C420 C430 C440 C450 0.0 . . . . ?
C420 C430 C440 C441 178.4(10) . . . . ?
C420 C421 C422 C423 -179.1(18) . . . . ?
C420 C421 C426 C425 179.0(19) . . . . ?
C430 C420 C421 C422 130.8(12) . . . . ?
C430 C420 C421 C426 -48.3(16) . . . . ?
C430 C440 C450 C460 0.0 . . . . ?
C430 C440 C450 C451 -169.5(17) . . . 3_565 ?
C430 C440 C441 C442 54.3(14) . . . . ?
C430 C440 C441 C446 -123.7(12) . . . . ?
C440 C450 C460 C410 0.0 . . . . ?
C440 C441 C442 C443 -178.0(16) . . . . ?
C440 C441 C446 C445 178.0(16) . . . . ?
C450 C440 C441 C442 -127.4(13) . . . . ?
C450 C440 C441 C446 54.6(16) . . . . ?
C450 C451 C452 C453 -179(4) 2_665 . . . ?
C450 C451 C456 C455 179(5) 2_665 . . . ?
C460 C410 C420 C430 0.0 . . . . ?
C460 C410 C420 C421 -178.0(12) . . . . ?
C460 C410 C411 C412 -45.4(14) . . . . ?
C460 C410 C411 C416 131.1(11) . . . . ?
C411 C410 C420 C430 -178.9(11) . . . . ?
C411 C410 C420 C421 3.1(15) . . . . ?
C411 C410 C460 C450 179.0(10) . . . . ?
C411 C412 C413 C414 0.0 . . . . ?
C412 C411 C416 C415 0.0 . . . . ?
C412 C413 C414 C415 0.0 . . . . ?
C412 C413 C414 C417 -178.6(18) . . . . ?
C413 C414 C415 C416 0.0 . . . . ?
C413 C414 C417 O417 11(3) . . . . ?
C413 C414 C417 O418 -165(2) . . . . ?
C414 C415 C416 C411 0.0 . . . . ?
C414 C417 O417 Yb5 177.8(14) . . . . ?
C414 C417 O418 Yb4 -176.9(17) . . . . ?
C415 C414 C417 O417 -168(2) . . . . ?
C415 C414 C417 O418 17(3) . . . . ?
C416 C411 C412 C413 0.0 . . . . ?
C417 C414 C415 C416 178.6(18) . . . . ?
O417 C417 O418 Yb4 8(5) . . . . ?
O418 C417 O417 Yb5 -8(5) . . . . ?
C421 C420 C430 C440 178.1(12) . . . . ?
C421 C422 C423 C424 0.0 . . . . ?
C422 C421 C426 C425 0.0 . . . . ?
C422 C423 C424 C425 0.0 . . . . ?
C422 C423 C424 C427 175(2) . . . . ?
C423 C424 C425 C426 0.0 . . . . ?
C423 C424 C427 O427 17(5) . . . . ?
C423 C424 C427 O428 177(3) . . . . ?
C423 C424 C427 Nd6A -163(4) . . . . ?
C424 C425 C426 C421 0.0 . . . . ?
C424 C427 O427 Nd4B 170(4) . . . . ?
C424 C427 O428 Nd6A 166.3(19) . . . . ?
C424 C427 O428 Nd6B 164(2) . . . . ?
C425 C424 C427 O427 -168(4) . . . . ?
C425 C424 C427 O428 -8(4) . . . . ?
C425 C424 C427 Nd6A 12(6) . . . . ?
C426 C421 C422 C423 0.0 . . . . ?
C427 C424 C425 C426 -175(2) . . . . ?
O427 C427 O428 Nd6A -34(6) . . . . ?
O427 C427 O428 Nd6B -36(7) . . . . ?
O428 C427 O427 Nd4B 11(10) . . . . ?
C441 C440 C450 C460 -178.2(11) . . . . ?
C441 C440 C450 C451 12.3(19) . . . 3_565 ?
C441 C442 C443 C444 0.0 . . . . ?
C442 C441 C446 C445 0.0 . . . . ?
C442 C443 C444 C445 0.0 . . . . ?
C442 C443 C444 C447 -179(2) . . . . ?
C443 C444 C445 C446 0.0 . . . . ?
C443 C444 C447 O447 12(3) . . . . ?
C443 C444 C447 O448 -177(2) . . . . ?
C444 C445 C446 C441 0.0 . . . . ?
C444 C447 O447 Nd1A -155(3) . . . 3_565 ?
C444 C447 O447 Nd1B -164.1(17) . . . 3_565 ?
C444 C447 O448 Nd2A -141.5(18) . . . 3_565 ?
C444 C447 O448 Nd3B 141(2) . . . 3_565 ?
C445 C444 C447 O447 -166(2) . . . . ?
C445 C444 C447 O448 5(4) . . . . ?
C446 C441 C442 C443 0.0 . . . . ?
C447 C444 C445 C446 179(2) . . . . ?
O447 C447 O448 Nd2A 26(6) . . . 3_565 ?
O447 C447 O448 Nd3B -51(7) . . . 3_565 ?
O448 C447 O447 Nd1A 37(8) . . . 3_565 ?
O448 C447 O447 Nd1B 28(7) . . . 3_565 ?
C451 C450 C460 C410 170.0(16) 3_565 . . . ?
C451 C452 C453 C454 0.0 . . . . ?
C452 C451 C456 C455 0.0 . . . . ?
C452 C453 C454 C455 0.0 . . . . ?
C452 C453 C454 C457 175(2) . . . . ?
C453 C454 C455 C456 0.0 . . . . ?
C453 C454 C457 O457 -1(4) . . . . ?
C453 C454 C457 O458 167(3) . . . . ?
C454 C455 C456 C451 0.0 . . . . ?
C454 C457 O457 Yb5 174.1(17) . . . . ?
C454 C457 O458 Yb1 -164(2) . . . . ?
C455 C454 C457 O457 175(3) . . . . ?
C455 C454 C457 O458 -17(4) . . . . ?
C456 C451 C452 C453 0.0 . . . . ?
C457 C454 C455 C456 -175(2) . . . . ?
O457 C457 O458 Yb1 0(8) . . . . ?
O458 C457 O457 Yb5 10(8) . . . . ?
